data_7048543
loop_
_publ_author_name
'Werncke, C. G.'
'Pfeiffer, J.'
'M\"uller, I'
'Vendier, L.'
'Sabo-Etienne, S'
'Bontemps, S.'

_publ_section_title
;
 C-Halide bond cleavage by a two-coordinate iron(i) complex.
;
_journal_issue 5
_journal_name_full 'Dalton transactions (Cambridge, England : 2003)'
_journal_page_first 1757
_journal_page_last 1765
_journal_paper_doi 10.1039/c8dt05002c
_journal_volume 48
_journal_year 2019
_chemical_formula_moiety 'C24 H60 Cl2 Fe K N2 O6 Si4'
_chemical_formula_sum 'C24 H60 Cl2 Fe K N2 O6 Si4'
_chemical_formula_weight 750.95
_space_group_crystal_system triclinic
_space_group_IT_number 2
_space_group_name_Hall '-P 1'
_space_group_name_H-M_alt 'P -1'
_symmetry_space_group_name_Hall '-P 1'
_symmetry_space_group_name_H-M 'P -1'
_atom_sites_solution_hydrogens geom
_atom_sites_solution_primary dual
_audit_creation_date 2018-11-07
_audit_creation_method
;
Olex2 1.2-alpha
(compiled 2018.07.26 svn.r3523 for OlexSys, GUI svn.r5532)
;
_audit_update_record
;
2018-11-08 deposited with the CCDC.
2019-01-04 downloaded from the CCDC.
;
_cell_angle_alpha 111.463(2)
_cell_angle_beta 97.733(2)
_cell_angle_gamma 99.677(2)
_cell_formula_units_Z 4
_cell_length_a 11.9279(8)
_cell_length_b 17.7448(12)
_cell_length_c 20.9599(15)
_cell_measurement_reflns_used 9930
_cell_measurement_temperature 100(2)
_cell_measurement_theta_max 25.48
_cell_measurement_theta_min 2.25
_cell_volume 3975.9(5)
_computing_cell_refinement 'SAINT v8.37A (Bruker, 2015)'
_computing_data_reduction 'SAINT v8.37A (Bruker, 2015)'
_computing_molecular_graphics 'Olex2 (Dolomanov et al., 2009)'
_computing_publication_material 'Olex2 (Dolomanov et al., 2009)'
_computing_structure_refinement 'XL (Sheldrick, 2008)'
_computing_structure_solution 'XT (Sheldrick, 2015)'
_diffrn_ambient_temperature 100.0
_diffrn_detector 'Bruker APEX2 area detector'
_diffrn_detector_area_resol_mean 7.9
_diffrn_detector_type 'CCD area detector'
_diffrn_measured_fraction_theta_full 0.990
_diffrn_measured_fraction_theta_max 0.990
_diffrn_measurement_device 'three-circle diffractometer'
_diffrn_measurement_device_type 'Bruker D8 QUEST'
_diffrn_measurement_method '\w and \f scans'
_diffrn_radiation_monochromator 'mirror optics'
_diffrn_radiation_probe x-ray
_diffrn_radiation_type MoK\a
_diffrn_radiation_wavelength 0.71073
_diffrn_reflns_av_unetI/netI 0.0646
_diffrn_reflns_Laue_measured_fraction_full 0.990
_diffrn_reflns_Laue_measured_fraction_max 0.990
_diffrn_reflns_limit_h_max 13
_diffrn_reflns_limit_h_min -14
_diffrn_reflns_limit_k_max 19
_diffrn_reflns_limit_k_min -21
_diffrn_reflns_limit_l_max 24
_diffrn_reflns_limit_l_min 0
_diffrn_reflns_number 13943
_diffrn_reflns_point_group_measured_fraction_full 0.990
_diffrn_reflns_point_group_measured_fraction_max 0.990
_diffrn_reflns_theta_full 24.999
_diffrn_reflns_theta_max 24.999
_diffrn_reflns_theta_min 2.137
_diffrn_source 'microfocus sealed X-ray tube'
_diffrn_source_type 'Incoatec I\ms'
_diffrn_standards_number 0
_exptl_absorpt_coefficient_mu 0.773
_exptl_absorpt_correction_T_max 0.745
_exptl_absorpt_correction_T_min 0.516
_exptl_absorpt_correction_type multi-scan
_exptl_absorpt_process_details
;
 TWINABS-2012/1 (Bruker,2012) was used for absorption correction.

Final HKLF 4 output contains 104905 reflections, Rint = 0.0932
 (41863 with I > 3sig(I), Rint = 0.0667)
;
_exptl_crystal_colour 'clear dark red'
_exptl_crystal_colour_lustre clear
_exptl_crystal_colour_modifier dark
_exptl_crystal_colour_primary red
_exptl_crystal_density_diffrn 1.255
_exptl_crystal_description block
_exptl_crystal_F_000 1604
_exptl_crystal_size_max 0.3
_exptl_crystal_size_mid 0.2
_exptl_crystal_size_min 0.1
_refine_diff_density_max 0.585
_refine_diff_density_min -0.717
_refine_diff_density_rms 0.083
_refine_ls_extinction_method none
_refine_ls_goodness_of_fit_ref 1.020
_refine_ls_hydrogen_treatment constr
_refine_ls_matrix_type full
_refine_ls_number_parameters 1060
_refine_ls_number_reflns 13943
_refine_ls_number_restraints 1950
_refine_ls_restrained_S_all 0.972
_refine_ls_R_factor_all 0.0657
_refine_ls_R_factor_gt 0.0485
_refine_ls_shift/su_max 0.002
_refine_ls_shift/su_mean 0.000
_refine_ls_structure_factor_coef Fsqd
_refine_ls_weighting_details 'w=1/[\s^2^(Fo^2^)+(0.0508P)^2^+2.3010P] where P=(Fo^2^+2Fc^2^)/3'
_refine_ls_weighting_scheme calc
_refine_ls_wR_factor_gt 0.1070
_refine_ls_wR_factor_ref 0.1141
_reflns_Friedel_coverage 0.000
_reflns_number_gt 11854
_reflns_number_total 13943
_reflns_threshold_expression 'I > 2\s(I)'
_cod_data_source_file c8dt05002c2.cif
_cod_data_source_block k(18c6)_fecl2_(3b)
_cod_depositor_comments 'Adding full bibliography for 7048542--7048549.cif.'
_cod_database_code 7048543
_shelx_shelxl_version_number 2014/7
_shelx_space_group_comment
;
The symmetry employed for this shelxl refinement is uniquely defined
by the following loop, which should always be used as a source of
symmetry information in preference to the above space-group names.
They are only intended as comments.
;
_shelx_estimated_absorpt_t_max 0.927
_shelx_estimated_absorpt_t_min 0.801
_olex2_refinement_description
;
1. Twinned data refinement
 Scales: 0.359(14)
 0.139(4) 0.502(13)
2. Fixed Uiso
 At 1.2 times of:
  All C(H,H) groups
 At 1.5 times of:
  All C(H,H,H) groups
3. Restrained distances
 N3-Si8 \\sim N3-Si9
 with sigma of 0.02
 Si8-C28 \\sim Si9-C24
 with sigma of 0.02
 Si8-C23 \\sim Si9-C27
 with sigma of 0.02
 Si8-C26 \\sim Si9-C29
 with sigma of 0.02
 N3-C28 \\sim N3-C24
 with sigma of 0.04
 N3-C23 \\sim N3-C27
 with sigma of 0.04
 N3-C26 \\sim N3-C29
 with sigma of 0.04
 C28-C23 \\sim C24-C27
 with sigma of 0.04
 C28-C26 \\sim C24-C29
 with sigma of 0.04
 C23-C26 \\sim C27-C29
 with sigma of 0.04
 K2-Cl2 \\sim K1-Cl2
 with sigma of 0.02
 K2-Cl1 \\sim K1-Cl1
 with sigma of 0.02
 K2-O1 \\sim K1-O2
 with sigma of 0.02
 K2-O3 \\sim K1-O4
 with sigma of 0.02
 K2-O11 \\sim K1-O12
 with sigma of 0.02
 K2-O5 \\sim K1-O6
 with sigma of 0.02
 K2-O9 \\sim K1-O10
 with sigma of 0.02
 K2-O7 \\sim K1-O8
 with sigma of 0.02
 O1-C30 \\sim O2-C32
 with sigma of 0.02
 O1-C54 \\sim O2-C58
 with sigma of 0.02
 O3-C31 \\sim O4-C33
 with sigma of 0.02
 O3-C34 \\sim O4-C36
 with sigma of 0.02
 O11-C56 \\sim O12-C57
 with sigma of 0.02
 O11-C49 \\sim O12-C51
 with sigma of 0.02
 O5-C35 \\sim O6-C37
 with sigma of 0.02
 O5-C38 \\sim O6-C40
 with sigma of 0.02
 O9-C43 \\sim O10-C45
 with sigma of 0.02
 O9-C46 \\sim O10-C50
 with sigma of 0.02
 O7-C39 \\sim O8-C41
 with sigma of 0.02
 O7-C42 \\sim O8-C44
 with sigma of 0.02
 C30-C31 \\sim C32-C33
 with sigma of 0.02
 C54-C56 \\sim C58-C57
 with sigma of 0.02
 C34-C35 \\sim C36-C37
 with sigma of 0.02
 C43-C42 \\sim C45-C44
 with sigma of 0.02
 C46-C49 \\sim C50-C51
 with sigma of 0.02
 C39-C38 \\sim C41-C40
 with sigma of 0.02
 K2-C30 \\sim K1-C32
 with sigma of 0.04
 K2-C31 \\sim K1-C33
 with sigma of 0.04
 K2-C54 \\sim K1-C58
 with sigma of 0.04
 K2-C34 \\sim K1-C36
 with sigma of 0.04
 K2-C43 \\sim K1-C45
 with sigma of 0.04
 K2-C56 \\sim K1-C57
 with sigma of 0.04
 K2-C35 \\sim K1-C37
 with sigma of 0.04
 K2-C46 \\sim K1-C50
 with sigma of 0.04
 K2-C39 \\sim K1-C41
 with sigma of 0.04
 K2-C38 \\sim K1-C40
 with sigma of 0.04
 K2-C49 \\sim K1-C51
 with sigma of 0.04
 K2-C42 \\sim K1-C44
 with sigma of 0.04
 Cl2-O1 \\sim Cl2-O2
 with sigma of 0.04
 Cl2-O3 \\sim Cl2-O4
 with sigma of 0.04
 Cl2-O11 \\sim Cl2-O12
 with sigma of 0.04
 Cl2-O5 \\sim Cl2-O6
 with sigma of 0.04
 Cl2-O9 \\sim Cl2-O10
 with sigma of 0.04
 Cl2-O7 \\sim Cl2-O8
 with sigma of 0.04
 Cl1-O1 \\sim Cl1-O2
 with sigma of 0.04
 Cl1-O3 \\sim Cl1-O4
 with sigma of 0.04
 Cl1-O11 \\sim Cl1-O12
 with sigma of 0.04
 Cl1-O5 \\sim Cl1-O6
 with sigma of 0.04
 Cl1-O9 \\sim Cl1-O10
 with sigma of 0.04
 Cl1-O7 \\sim Cl1-O8
 with sigma of 0.04
 O1-O3 \\sim O2-O4
 with sigma of 0.04
 O1-O11 \\sim O2-O12
 with sigma of 0.04
 O1-O5 \\sim O2-O6
 with sigma of 0.04
 O1-O9 \\sim O2-O10
 with sigma of 0.04
 O1-O7 \\sim O2-O8
 with sigma of 0.04
 O1-C31 \\sim O2-C33
 with sigma of 0.04
 O1-C56 \\sim O2-C57
 with sigma of 0.04
 O3-O11 \\sim O4-O12
 with sigma of 0.04
 O3-O5 \\sim O4-O6
 with sigma of 0.04
 O3-O9 \\sim O4-O10
 with sigma of 0.04
 O3-O7 \\sim O4-O8
 with sigma of 0.04
 O3-C30 \\sim O4-C32
 with sigma of 0.04
 O3-C35 \\sim O4-C37
 with sigma of 0.04
 O11-O5 \\sim O12-O6
 with sigma of 0.04
 O11-O9 \\sim O12-O10
 with sigma of 0.04
 O11-O7 \\sim O12-O8
 with sigma of 0.04
 O11-C54 \\sim O12-C58
 with sigma of 0.04
 O11-C46 \\sim O12-C50
 with sigma of 0.04
 O5-O9 \\sim O6-O10
 with sigma of 0.04
 O5-O7 \\sim O6-O8
 with sigma of 0.04
 O5-C34 \\sim O6-C36
 with sigma of 0.04
 O5-C39 \\sim O6-C41
 with sigma of 0.04
 O9-O7 \\sim O10-O8
 with sigma of 0.04
 O9-C49 \\sim O10-C51
 with sigma of 0.04
 O9-C42 \\sim O10-C44
 with sigma of 0.04
 O7-C43 \\sim O8-C45
 with sigma of 0.04
 O7-C38 \\sim O8-C40
 with sigma of 0.04
 C30-C54 \\sim C32-C58
 with sigma of 0.04
 C31-C34 \\sim C33-C36
 with sigma of 0.04
 C43-C46 \\sim C45-C50
 with sigma of 0.04
 C56-C49 \\sim C57-C51
 with sigma of 0.04
 C35-C38 \\sim C37-C40
 with sigma of 0.04
 C39-C42 \\sim C41-C44
 with sigma of 0.04
 K3-Cl4 \\sim K4-Cl4
 with sigma of 0.02
 K3-Cl3 \\sim K4-Cl3
 with sigma of 0.02
 K3-O23 \\sim K4-O24
 with sigma of 0.02
 K3-O21 \\sim K4-O22
 with sigma of 0.02
 K3-O19 \\sim K4-O20
 with sigma of 0.02
 K3-O15 \\sim K4-O16
 with sigma of 0.02
 K3-O17 \\sim K4-O18
 with sigma of 0.02
 K3-O25 \\sim K4-O26
 with sigma of 0.02
 O23-C73 \\sim O24-C75
 with sigma of 0.02
 O23-C78 \\sim O24-C76
 with sigma of 0.02
 O21-C72 \\sim O22-C74
 with sigma of 0.02
 O21-C68 \\sim O22-C70
 with sigma of 0.02
 O19-C67 \\sim O20-C69
 with sigma of 0.02
 O19-C64 \\sim O20-C66
 with sigma of 0.02
 O15-C81 \\sim O16-C83
 with sigma of 0.02
 O15-C59 \\sim O16-C61
 with sigma of 0.02
 O17-C60 \\sim O18-C62
 with sigma of 0.02
 O17-C63 \\sim O18-C65
 with sigma of 0.02
 O25-C80 \\sim O26-C82
 with sigma of 0.02
 O25-C79 \\sim O26-C77
 with sigma of 0.02
 C72-C73 \\sim C74-C75
 with sigma of 0.02
 C68-C67 \\sim C70-C69
 with sigma of 0.02
 C80-C81 \\sim C82-C83
 with sigma of 0.02
 C59-C60 \\sim C61-C62
 with sigma of 0.02
 C64-C63 \\sim C66-C65
 with sigma of 0.02
 C79-C78 \\sim C77-C76
 with sigma of 0.02
 K3-C72 \\sim K4-C74
 with sigma of 0.04
 K3-C68 \\sim K4-C70
 with sigma of 0.04
 K3-C80 \\sim K4-C82
 with sigma of 0.04
 K3-C73 \\sim K4-C75
 with sigma of 0.04
 K3-C81 \\sim K4-C83
 with sigma of 0.04
 K3-C67 \\sim K4-C69
 with sigma of 0.04
 K3-C59 \\sim K4-C61
 with sigma of 0.04
 K3-C60 \\sim K4-C62
 with sigma of 0.04
 K3-C64 \\sim K4-C66
 with sigma of 0.04
 K3-C63 \\sim K4-C65
 with sigma of 0.04
 K3-C79 \\sim K4-C77
 with sigma of 0.04
 K3-C78 \\sim K4-C76
 with sigma of 0.04
 Cl4-O23 \\sim Cl4-O24
 with sigma of 0.04
 Cl4-O21 \\sim Cl4-O22
 with sigma of 0.04
 Cl4-O19 \\sim Cl4-O20
 with sigma of 0.04
 Cl4-O15 \\sim Cl4-O16
 with sigma of 0.04
 Cl4-O17 \\sim Cl4-O18
 with sigma of 0.04
 Cl4-O25 \\sim Cl4-O26
 with sigma of 0.04
 Cl3-O23 \\sim Cl3-O24
 with sigma of 0.04
 Cl3-O21 \\sim Cl3-O22
 with sigma of 0.04
 Cl3-O19 \\sim Cl3-O20
 with sigma of 0.04
 Cl3-O15 \\sim Cl3-O16
 with sigma of 0.04
 Cl3-O17 \\sim Cl3-O18
 with sigma of 0.04
 Cl3-O25 \\sim Cl3-O26
 with sigma of 0.04
 O23-O21 \\sim O24-O22
 with sigma of 0.04
 O23-O19 \\sim O24-O20
 with sigma of 0.04
 O23-O15 \\sim O24-O16
 with sigma of 0.04
 O23-O17 \\sim O24-O18
 with sigma of 0.04
 O23-O25 \\sim O24-O26
 with sigma of 0.04
 O23-C72 \\sim O24-C74
 with sigma of 0.04
 O23-C79 \\sim O24-C77
 with sigma of 0.04
 O21-O19 \\sim O22-O20
 with sigma of 0.04
 O21-O15 \\sim O22-O16
 with sigma of 0.04
 O21-O17 \\sim O22-O18
 with sigma of 0.04
 O21-O25 \\sim O22-O26
 with sigma of 0.04
 O21-C73 \\sim O22-C75
 with sigma of 0.04
 O21-C67 \\sim O22-C69
 with sigma of 0.04
 O19-O15 \\sim O20-O16
 with sigma of 0.04
 O19-O17 \\sim O20-O18
 with sigma of 0.04
 O19-O25 \\sim O20-O26
 with sigma of 0.04
 O19-C68 \\sim O20-C70
 with sigma of 0.04
 O19-C63 \\sim O20-C65
 with sigma of 0.04
 O15-O17 \\sim O16-O18
 with sigma of 0.04
 O15-O25 \\sim O16-O26
 with sigma of 0.04
 O15-C80 \\sim O16-C82
 with sigma of 0.04
 O15-C60 \\sim O16-C62
 with sigma of 0.04
 O17-O25 \\sim O18-O26
 with sigma of 0.04
 O17-C59 \\sim O18-C61
 with sigma of 0.04
 O17-C64 \\sim O18-C66
 with sigma of 0.04
 O25-C81 \\sim O26-C83
 with sigma of 0.04
 O25-C78 \\sim O26-C76
 with sigma of 0.04
 C72-C68 \\sim C74-C70
 with sigma of 0.04
 C80-C79 \\sim C82-C77
 with sigma of 0.04
 C73-C78 \\sim C75-C76
 with sigma of 0.04
 C81-C59 \\sim C83-C61
 with sigma of 0.04
 C67-C64 \\sim C69-C66
 with sigma of 0.04
 C60-C63 \\sim C62-C65
 with sigma of 0.04
 Si7-C22 \\sim Si7-C21
 with sigma of 0.02
4. Uiso/Uaniso restraints and constraints
Si8 \\sim C23 \\sim H23A \\sim H23B \\sim H23C \\sim C26 \\sim H26A \\sim H26B
\\sim H26C \\sim C28 \\sim H28A \\sim H28B \\sim H28C: within 1.7A with sigma
of 0.04 and sigma for terminal atoms of 0.08
Si9 \\sim C24 \\sim C27 \\sim C29: within 1.7A with sigma of 0.04 and sigma for
terminal atoms of 0.08
K3 \\sim O15 \\sim O17 \\sim O19 \\sim O21 \\sim O23 \\sim O25 \\sim C59 \\sim
H59A \\sim H59B \\sim C60 \\sim H60A \\sim H60B \\sim C63 \\sim H63A \\sim H63B
\\sim C64 \\sim H64A \\sim H64B \\sim C67 \\sim H67A \\sim H67B \\sim C68 \\sim
H68A \\sim H68B \\sim C72 \\sim H72A \\sim H72B \\sim C73 \\sim H73A \\sim H73B
\\sim C78 \\sim H78A \\sim H78B \\sim C79 \\sim H79A \\sim H79B \\sim C80 \\sim
H80A \\sim H80B \\sim C81 \\sim H81A \\sim H81B: within 2A with sigma of 0.04
and sigma for terminal atoms of 0.08
K4 \\sim O16 \\sim O18 \\sim O20 \\sim O22 \\sim O24 \\sim O26 \\sim C61 \\sim
H61A \\sim H61B \\sim C62 \\sim H62A \\sim H62B \\sim C65 \\sim H65A \\sim H65B
\\sim C66 \\sim H66A \\sim H66B \\sim C69 \\sim H69A \\sim H69B \\sim C70 \\sim
H70A \\sim H70B \\sim C74 \\sim H74A \\sim H74B \\sim C75 \\sim H75A \\sim H75B
\\sim C76 \\sim H76A \\sim H76B \\sim C77 \\sim H77A \\sim H77B \\sim C82 \\sim
H82A \\sim H82B \\sim C83 \\sim H83A \\sim H83B: within 2A with sigma of 0.04
and sigma for terminal atoms of 0.08
Uanis(Si8) \\sim Ueq, Uanis(C28) \\sim Ueq, Uanis(C23) \\sim Ueq, Uanis(C26)
\\sim Ueq, : with sigma of 0.1 and sigma for terminal atoms of 0.2
Uanis(C24) \\sim Ueq, Uanis(C29) \\sim Ueq, Uanis(C27) \\sim Ueq, Uanis(Si9)
\\sim Ueq: with sigma of 0.1 and sigma for terminal atoms of 0.2
Uanis(K2) \\sim Ueq, Uanis(O1) \\sim Ueq, Uanis(O3) \\sim Ueq, Uanis(O11) \\sim
Ueq, Uanis(O5) \\sim Ueq, Uanis(O9) \\sim Ueq, Uanis(O7) \\sim Ueq, Uanis(C30)
\\sim Ueq, Uanis(C31) \\sim Ueq, Uanis(C54) \\sim Ueq, Uanis(C34) \\sim Ueq,
Uanis(C43) \\sim Ueq, Uanis(C56) \\sim Ueq, Uanis(C35) \\sim Ueq, Uanis(C46)
\\sim Ueq, Uanis(C39) \\sim Ueq, Uanis(C38) \\sim Ueq, Uanis(C49) \\sim Ueq,
Uanis(C42) \\sim Ueq: with sigma of 0.05 and sigma for terminal atoms of 0.1
Uanis(K1) \\sim Ueq, Uanis(O2) \\sim Ueq, Uanis(O4) \\sim Ueq, Uanis(O12) \\sim
Ueq, Uanis(O6) \\sim Ueq, Uanis(O10) \\sim Ueq, Uanis(O8) \\sim Ueq, Uanis(C32)
\\sim Ueq, Uanis(C33) \\sim Ueq, Uanis(C58) \\sim Ueq, Uanis(C36) \\sim Ueq,
Uanis(C45) \\sim Ueq, Uanis(C57) \\sim Ueq, Uanis(C37) \\sim Ueq, Uanis(C50)
\\sim Ueq, Uanis(C41) \\sim Ueq, Uanis(C40) \\sim Ueq, Uanis(C51) \\sim Ueq,
Uanis(C44) \\sim Ueq: with sigma of 0.05 and sigma for terminal atoms of 0.1
Uanis(K3) \\sim Ueq, Uanis(O23) \\sim Ueq, Uanis(O21) \\sim Ueq, Uanis(O15)
\\sim Ueq, Uanis(O25) \\sim Ueq, Uanis(C72) \\sim Ueq, Uanis(C68) \\sim Ueq,
Uanis(C80) \\sim Ueq, Uanis(C73) \\sim Ueq, Uanis(C81) \\sim Ueq, Uanis(C59)
\\sim Ueq, Uanis(C79) \\sim Ueq, Uanis(C78) \\sim Ueq, Uanis(O19) \\sim Ueq,
Uanis(O17) \\sim Ueq, Uanis(C67) \\sim Ueq, Uanis(C60) \\sim Ueq, Uanis(C64)
\\sim Ueq, Uanis(C63) \\sim Ueq, : with sigma of 0.1 and sigma for terminal
atoms of 0.2
Uanis(O24) \\sim Ueq, Uanis(O22) \\sim Ueq, Uanis(O26) \\sim Ueq, Uanis(C74)
\\sim Ueq, Uanis(C82) \\sim Ueq, Uanis(C75) \\sim Ueq, Uanis(C77) \\sim Ueq,
Uanis(C76) \\sim Ueq, Uanis(K4) \\sim Ueq, Uanis(O20) \\sim Ueq, Uanis(O16)
\\sim Ueq, Uanis(C70) \\sim Ueq, Uanis(C83) \\sim Ueq, Uanis(C69) \\sim Ueq,
Uanis(C61) \\sim Ueq, Uanis(C62) \\sim Ueq, Uanis(O18) \\sim Ueq, Uanis(C66)
\\sim Ueq, Uanis(C65) \\sim Ueq, : with sigma of 0.1 and sigma for terminal
atoms of 0.2
Uanis(O1) = Uanis(O11)
Uanis(C54) = Uanis(C56)
Uanis(C43) = Uanis(C42)
Uanis(O10) = Uanis(O8) = Uanis(O12) = Uanis(O2)
Uanis(C44) = Uanis(C45) = Uanis(C33) = Uanis(C32)
Uanis(C30) = Uanis(C31) = Uanis(C34) = Uanis(C35)
Uanis(C81) = Uanis(C80)
5. Rigid body (RIGU) restrains
 Si8, C23, H23A, H23B, H23C, C26, H26A, H26B, H26C, C28, H28A, H28B, H28C
 with sigma for 1-2 distances of 0.004 and sigma for 1-3 distances of 0.004
 Si9, C24, C27, C29
 with sigma for 1-2 distances of 0.004 and sigma for 1-3 distances of 0.004
 K2, O1, O3, O5, O7, O9, O11, C30, C31, C34, C35, C38, C39, C42, C43, C46, C49,
  C54, C56
 with sigma for 1-2 distances of 0.00004 and sigma for 1-3 distances of 0.00004
 K1, O2, O4, O6, O8, O10, O12, C32, C33, C36, C37, C40, C41, C44, C45, C50,
 C51, C57, C58
 with sigma for 1-2 distances of 0.00004 and sigma for 1-3 distances of 0.00004
 K3, O15, O17, O19, O21, O23, O25, C59, H59A, H59B, C60, H60A, H60B, C63, H63A,
  H63B, C64, H64A, H64B, C67, H67A, H67B, C68, H68A, H68B, C72, H72A, H72B, C73,
  H73A, H73B, C78, H78A, H78B, C79, H79A, H79B, C80, H80A, H80B, C81, H81A, H81B
 with sigma for 1-2 distances of 0.004 and sigma for 1-3 distances of 0.004
 K4, O16, O18, O20, O22, O24, O26, C61, H61A, H61B, C62, H62A, H62B, C65, H65A,
  H65B, C66, H66A, H66B, C69, H69A, H69B, C70, H70A, H70B, C74, H74A, H74B, C75,
  H75A, H75B, C76, H76A, H76B, C77, H77A, H77B, C82, H82A, H82B, C83, H83A, H83B
 with sigma for 1-2 distances of 0.004 and sigma for 1-3 distances of 0.004
6. Others
 Fixed Sof: K2(0.5) O1(0.5) O3(0.5) O5(0.5) O7(0.5) O9(0.5) O11(0.5) C30(0.5)
 H30A(0.5) H30B(0.5) C31(0.5) H31A(0.5) H31B(0.5) C34(0.5) H34B(0.5) H34A(0.5)
 C35(0.5) H35A(0.5) H35B(0.5) C38(0.5) H38A(0.5) H38B(0.5) C39(0.5) H39A(0.5)
 H39B(0.5) C42(0.5) H42A(0.5) H42B(0.5) C43(0.5) H43B(0.5) H43A(0.5) C46(0.5)
 H46A(0.5) H46B(0.5) C49(0.5) H49A(0.5) H49B(0.5) C54(0.5) H54A(0.5) H54B(0.5)
 C56(0.5) H56A(0.5) H56B(0.5) K1(0.5) O2(0.5) O4(0.5) O6(0.5) O8(0.5) O10(0.5)
 O12(0.5) C32(0.5) H32A(0.5) H32B(0.5) C33(0.5) H33A(0.5) H33B(0.5) C36(0.5)
 H36A(0.5) H36B(0.5) C37(0.5) H37A(0.5) H37B(0.5) C40(0.5) H40A(0.5) H40B(0.5)
 C41(0.5) H41A(0.5) H41B(0.5) C44(0.5) H44A(0.5) H44B(0.5) C45(0.5) H45A(0.5)
 H45B(0.5) C50(0.5) H50A(0.5) H50B(0.5) C51(0.5) H51A(0.5) H51B(0.5) C57(0.5)
 H57A(0.5) H57B(0.5) C58(0.5) H58A(0.5) H58B(0.5) K3(0.5) Si8(0.5) O15(0.5)
 O17(0.5) O19(0.5) O21(0.5) O23(0.5) O25(0.5) C22(0.5) H22A(0.5) H22B(0.5)
 H22C(0.5) C23(0.5) H23A(0.5) H23B(0.5) H23C(0.5) C26(0.5) H26A(0.5) H26B(0.5)
 H26C(0.5) C28(0.5) H28A(0.5) H28B(0.5) H28C(0.5) C59(0.5) H59A(0.5) H59B(0.5)
 C60(0.5) H60A(0.5) H60B(0.5) C63(0.5) H63A(0.5) H63B(0.5) C64(0.5) H64A(0.5)
 H64B(0.5) C67(0.5) H67A(0.5) H67B(0.5) C68(0.5) H68A(0.5) H68B(0.5) C72(0.5)
 H72A(0.5) H72B(0.5) C73(0.5) H73A(0.5) H73B(0.5) C78(0.5) H78A(0.5) H78B(0.5)
 C79(0.5) H79A(0.5) H79B(0.5) C80(0.5) H80A(0.5) H80B(0.5) C81(0.5) H81A(0.5)
 H81B(0.5) K4(0.5) Si9(0.5) O16(0.5) O18(0.5) O20(0.5) O22(0.5) O24(0.5)
 O26(0.5) C21(0.5) H21A(0.5) H21B(0.5) H21C(0.5) C24(0.5) H24A(0.5) H24B(0.5)
 H24C(0.5) C27(0.5) H27A(0.5) H27B(0.5) H27C(0.5) C29(0.5) H29A(0.5) H29B(0.5)
 H29C(0.5) C61(0.5) H61A(0.5) H61B(0.5) C62(0.5) H62A(0.5) H62B(0.5) C65(0.5)
 H65A(0.5) H65B(0.5) C66(0.5) H66A(0.5) H66B(0.5) C69(0.5) H69A(0.5) H69B(0.5)
 C70(0.5) H70A(0.5) H70B(0.5) C74(0.5) H74A(0.5) H74B(0.5) C75(0.5) H75A(0.5)
 H75B(0.5) C76(0.5) H76A(0.5) H76B(0.5) C77(0.5) H77A(0.5) H77B(0.5) C82(0.5)
 H82A(0.5) H82B(0.5) C83(0.5) H83A(0.5) H83B(0.5)
7.a Secondary CH2 refined with riding coordinates:
 C30(H30A,H30B), C31(H31A,H31B), C34(H34B,H34A), C35(H35A,H35B), C38(H38A,
 H38B), C39(H39A,H39B), C42(H42A,H42B), C43(H43B,H43A), C46(H46A,H46B),
 C49(H49A,H49B), C54(H54A,H54B), C56(H56A,H56B), C32(H32A,H32B), C33(H33A,H33B),
  C36(H36A,H36B), C37(H37A,H37B), C40(H40A,H40B), C41(H41A,H41B), C44(H44A,
 H44B), C45(H45A,H45B), C50(H50A,H50B), C51(H51A,H51B), C57(H57A,H57B),
 C58(H58A,H58B), C59(H59A,H59B), C60(H60A,H60B), C63(H63A,H63B), C64(H64A,H64B),
  C67(H67A,H67B), C68(H68A,H68B), C72(H72A,H72B), C73(H73A,H73B), C78(H78A,
 H78B), C79(H79A,H79B), C80(H80A,H80B), C81(H81A,H81B), C61(H61A,H61B),
 C62(H62A,H62B), C65(H65A,H65B), C66(H66A,H66B), C69(H69A,H69B), C70(H70A,H70B),
  C74(H74A,H74B), C75(H75A,H75B), C76(H76A,H76B), C77(H77A,H77B), C82(H82A,
 H82B), C83(H83A,H83B)
7.b Idealised Me refined as rotating group:
 C1(H1A,H1B,H1C), C2(H2A,H2B,H2C), C3(H3C,H3A,H3B), C4(H4A,H4B,H4C), C5(H5A,
 H5B,H5C), C6(H6B,H6A,H6C), C7(H7A,H7B,H7C), C8(H8A,H8B,H8C), C9(H9A,H9B,H9C),
 C10(H10A,H10B,H10C), C11(H11A,H11B,H11C), C12(H12B,H12C,H12A), C13(H13A,H13B,
 H13C), C14(H14B,H14C,H14A), C15(H15A,H15B,H15C), C16(H16A,H16B,H16C), C17(H17A,
 H17B,H17C), C18(H18A,H18B,H18C), C19(H19A,H19B,H19C), C20(H20A,H20B,H20C),
 C22(H22A,H22B,H22C), C23(H23A,H23B,H23C), C26(H26A,H26B,H26C), C28(H28A,H28B,
 H28C), C21(H21A,H21B,H21C), C24(H24A,H24B,H24C), C27(H27A,H27B,H27C), C29(H29A,
 H29B,H29C)
;
_olex2_submission_special_instructions 'No special instructions were received'

loop_
_space_group_symop_operation_xyz
'x, y, z'
'-x, -y, -z'

loop_
_atom_site_label
_atom_site_type_symbol
_atom_site_fract_x
_atom_site_fract_y
_atom_site_fract_z
_atom_site_U_iso_or_equiv
_atom_site_adp_type
_atom_site_occupancy
_atom_site_site_symmetry_order
_atom_site_calc_flag
_atom_site_refinement_flags_posn
_atom_site_refinement_flags_adp
_atom_site_refinement_flags_occupancy
_atom_site_disorder_assembly
_atom_site_disorder_group
Fe1 Fe 0.80272(5) 0.51033(4) 0.26471(3) 0.02498(15) Uani 1 1 d . . . . .
Cl1 Cl 0.66157(9) 0.40056(7) 0.25396(8) 0.0392(3) Uani 1 1 d D . . . .
Cl2 Cl 0.68525(9) 0.58634(7) 0.23428(7) 0.0341(3) Uani 1 1 d D . . . .
Si1 Si 0.85767(11) 0.45938(9) 0.11233(7) 0.0350(3) Uani 1 1 d . . . . .
Si2 Si 0.98981(9) 0.40953(7) 0.21691(7) 0.0274(3) Uani 1 1 d . . . . .
Si3 Si 0.82748(11) 0.56581(11) 0.42956(8) 0.0423(4) Uani 1 1 d . . . . .
Si4 Si 0.98284(10) 0.66822(8) 0.37374(7) 0.0301(3) Uani 1 1 d . . . . .
N1 N 0.8945(3) 0.4661(2) 0.19726(19) 0.0252(8) Uani 1 1 d . . . . .
N2 N 0.8835(3) 0.5775(2) 0.3607(2) 0.0299(9) Uani 1 1 d . . . . .
C1 C 0.7121(5) 0.3850(5) 0.0689(3) 0.069(2) Uani 1 1 d . . . . .
H1A H 0.7125 0.3329 0.0752 0.104 Uiso 1 1 calc GR . . . .
H1B H 0.6962 0.3734 0.0187 0.104 Uiso 1 1 calc GR . . . .
H1C H 0.6517 0.4097 0.0901 0.104 Uiso 1 1 calc GR . . . .
C2 C 0.8537(5) 0.5603(4) 0.1064(3) 0.0510(14) Uani 1 1 d . . . . .
H2A H 0.7912 0.5818 0.1277 0.077 Uiso 1 1 calc GR . . . .
H2B H 0.8392 0.5525 0.0570 0.077 Uiso 1 1 calc GR . . . .
H2C H 0.9285 0.6001 0.1312 0.077 Uiso 1 1 calc GR . . . .
C3 C 0.9655(6) 0.4218(4) 0.0575(3) 0.0629(17) Uani 1 1 d . . . . .
H3C H 0.9737 0.3675 0.0567 0.094 Uiso 1 1 calc GR . . . .
H3A H 1.0411 0.4619 0.0776 0.094 Uiso 1 1 calc GR . . . .
H3B H 0.9377 0.4165 0.0095 0.094 Uiso 1 1 calc GR . . . .
C4 C 1.1433(4) 0.4518(3) 0.2151(3) 0.0385(12) Uani 1 1 d . . . . .
H4A H 1.1470 0.4495 0.1680 0.058 Uiso 1 1 calc GR . . . .
H4B H 1.1933 0.4182 0.2270 0.058 Uiso 1 1 calc GR . . . .
H4C H 1.1699 0.5097 0.2493 0.058 Uiso 1 1 calc GR . . . .
C5 C 0.9936(4) 0.4087(3) 0.3055(3) 0.0375(12) Uani 1 1 d . . . . .
H5A H 1.0249 0.4655 0.3412 0.056 Uiso 1 1 calc GR . . . .
H5B H 1.0434 0.3726 0.3126 0.056 Uiso 1 1 calc GR . . . .
H5C H 0.9146 0.3877 0.3094 0.056 Uiso 1 1 calc GR . . . .
C6 C 0.9458(4) 0.2960(3) 0.1566(3) 0.0457(13) Uani 1 1 d . . . . .
H6B H 0.9985 0.2663 0.1722 0.069 Uiso 1 1 calc GR . . . .
H6A H 0.9503 0.2899 0.1087 0.069 Uiso 1 1 calc GR . . . .
H6C H 0.8659 0.2726 0.1576 0.069 Uiso 1 1 calc GR . . . .
C7 C 1.1264(4) 0.6790(3) 0.4285(3) 0.0479(14) Uani 1 1 d . . . . .
H7A H 1.1152 0.6770 0.4734 0.072 Uiso 1 1 calc GR . . . .
H7B H 1.1784 0.7323 0.4371 0.072 Uiso 1 1 calc GR . . . .
H7C H 1.1611 0.6333 0.4037 0.072 Uiso 1 1 calc GR . . . .
C8 C 1.0138(5) 0.6701(3) 0.2891(3) 0.0473(14) Uani 1 1 d . . . . .
H8A H 1.0448 0.6219 0.2652 0.071 Uiso 1 1 calc GR . . . .
H8B H 1.0712 0.7215 0.2986 0.071 Uiso 1 1 calc GR . . . .
H8C H 0.9418 0.6678 0.2591 0.071 Uiso 1 1 calc GR . . . .
C9 C 0.9249(5) 0.7618(3) 0.4133(3) 0.0441(13) Uani 1 1 d . . . . .
H9A H 0.8520 0.7568 0.3826 0.066 Uiso 1 1 calc GR . . . .
H9B H 0.9819 0.8117 0.4190 0.066 Uiso 1 1 calc GR . . . .
H9C H 0.9103 0.7662 0.4593 0.066 Uiso 1 1 calc GR . . . .
C10 C 0.9140(5) 0.6410(5) 0.5189(3) 0.0613(17) Uani 1 1 d . . . . .
H10A H 0.9915 0.6301 0.5263 0.092 Uiso 1 1 calc GR . . . .
H10B H 0.8738 0.6340 0.5549 0.092 Uiso 1 1 calc GR . . . .
H10C H 0.9216 0.6982 0.5220 0.092 Uiso 1 1 calc GR . . . .
C11 C 0.6792(4) 0.5870(5) 0.4243(3) 0.0584(17) Uani 1 1 d . . . . .
H11A H 0.6833 0.6421 0.4232 0.088 Uiso 1 1 calc GR . . . .
H11B H 0.6499 0.5855 0.4654 0.088 Uiso 1 1 calc GR . . . .
H11C H 0.6267 0.5445 0.3816 0.088 Uiso 1 1 calc GR . . . .
C12 C 0.8177(6) 0.4604(5) 0.4309(4) 0.069(2) Uani 1 1 d . . . . .
H12B H 0.7885 0.4590 0.4721 0.104 Uiso 1 1 calc GR . . . .
H12C H 0.8950 0.4484 0.4331 0.104 Uiso 1 1 calc GR . . . .
H12A H 0.7643 0.4185 0.3882 0.104 Uiso 1 1 calc GR . . . .
K2 K 0.4301(6) 0.4857(4) 0.2287(3) 0.0246(15) Uani 0.5 1 d D U P A 1
O1 O 0.3459(10) 0.3375(5) 0.2493(4) 0.0367(16) Uani 0.5 1 d D U P A 1
O3 O 0.3505(13) 0.3241(6) 0.1128(6) 0.045(4) Uani 0.5 1 d D U P A 1
O5 O 0.3417(9) 0.4674(6) 0.0870(5) 0.038(3) Uani 0.5 1 d D U P A 1
O7 O 0.3888(6) 0.6224(4) 0.1968(4) 0.0286(17) Uani 0.5 1 d D U P A 1
O9 O 0.3641(6) 0.6278(4) 0.3285(4) 0.0352(18) Uani 0.5 1 d D U P A 1
O11 O 0.3981(6) 0.4946(5) 0.3638(4) 0.0367(16) Uani 0.5 1 d D U P A 1
C30 C 0.3610(13) 0.2651(7) 0.1937(6) 0.0380(19) Uani 0.5 1 d D U P A 1
H30A H 0.3324 0.2147 0.2023 0.046 Uiso 0.5 1 calc R . P A 1
H30B H 0.4448 0.2703 0.1933 0.046 Uiso 0.5 1 calc R . P A 1
C31 C 0.2970(11) 0.2562(6) 0.1253(7) 0.0380(19) Uani 0.5 1 d D U P A 1
H31A H 0.3006 0.2033 0.0879 0.046 Uiso 0.5 1 calc R . P A 1
H31B H 0.2143 0.2562 0.1264 0.046 Uiso 0.5 1 calc R . P A 1
C34 C 0.2928(12) 0.3222(7) 0.0477(7) 0.0380(19) Uani 0.5 1 d D U P A 1
H34B H 0.2109 0.3250 0.0488 0.046 Uiso 0.5 1 calc R . P A 1
H34A H 0.2934 0.2698 0.0087 0.046 Uiso 0.5 1 calc R . P A 1
C35 C 0.3565(13) 0.3961(8) 0.0367(8) 0.0380(19) Uani 0.5 1 d D U P A 1
H35A H 0.4403 0.3967 0.0409 0.046 Uiso 0.5 1 calc R . P A 1
H35B H 0.3248 0.3926 -0.0107 0.046 Uiso 0.5 1 calc R . P A 1
C38 C 0.3862(14) 0.5426(10) 0.0801(8) 0.051(4) Uani 0.5 1 d D U P A 1
H38A H 0.3604 0.5364 0.0311 0.061 Uiso 0.5 1 calc R . P A 1
H38B H 0.4723 0.5565 0.0918 0.061 Uiso 0.5 1 calc R . P A 1
C39 C 0.3404(11) 0.6120(9) 0.1304(9) 0.045(4) Uani 0.5 1 d D U P A 1
H39A H 0.3634 0.6643 0.1236 0.054 Uiso 0.5 1 calc R . P A 1
H39B H 0.2544 0.5959 0.1218 0.054 Uiso 0.5 1 calc R . P A 1
C42 C 0.3482(10) 0.6868(6) 0.2478(8) 0.046(2) Uani 0.5 1 d D U P A 1
H42A H 0.2625 0.6699 0.2406 0.055 Uiso 0.5 1 calc R . P A 1
H42B H 0.3678 0.7393 0.2409 0.055 Uiso 0.5 1 calc R . P A 1
C43 C 0.4033(11) 0.7010(6) 0.3216(7) 0.046(2) Uani 0.5 1 d D U P A 1
H43B H 0.4893 0.7146 0.3289 0.055 Uiso 0.5 1 calc R . P A 1
H43A H 0.3796 0.7475 0.3562 0.055 Uiso 0.5 1 calc R . P A 1
C46 C 0.4051(17) 0.6379(12) 0.3987(9) 0.077(8) Uani 0.5 1 d D U P A 1
H46A H 0.3799 0.6850 0.4314 0.093 Uiso 0.5 1 calc R . P A 1
H46B H 0.4913 0.6511 0.4095 0.093 Uiso 0.5 1 calc R . P A 1
C49 C 0.3600(18) 0.5614(11) 0.4087(10) 0.065(7) Uani 0.5 1 d D U P A 1
H49A H 0.3878 0.5699 0.4581 0.077 Uiso 0.5 1 calc R . P A 1
H49B H 0.2738 0.5484 0.3986 0.077 Uiso 0.5 1 calc R . P A 1
C54 C 0.396(2) 0.3487(11) 0.3188(8) 0.056(4) Uani 0.5 1 d D U P A 1
H54A H 0.4814 0.3590 0.3256 0.068 Uiso 0.5 1 calc R . P A 1
H54B H 0.3667 0.2978 0.3265 0.068 Uiso 0.5 1 calc R . P A 1
C56 C 0.3625(16) 0.4215(11) 0.3700(9) 0.056(4) Uani 0.5 1 d D U P A 1
H56A H 0.2767 0.4089 0.3637 0.068 Uiso 0.5 1 calc R . P A 1
H56B H 0.3958 0.4282 0.4181 0.068 Uiso 0.5 1 calc R . P A 1
K1 K 0.4324(6) 0.4865(4) 0.2404(3) 0.0208(12) Uani 0.5 1 d D U P A 2
O2 O 0.3407(11) 0.3258(5) 0.2365(5) 0.0396(13) Uani 0.5 1 d D U P A 2
O4 O 0.3486(13) 0.3406(7) 0.1093(4) 0.039(4) Uani 0.5 1 d D U P A 2
O6 O 0.3363(11) 0.4976(7) 0.1098(6) 0.046(3) Uani 0.5 1 d D U P A 2
O8 O 0.4040(7) 0.6401(4) 0.2366(5) 0.0396(13) Uani 0.5 1 d D U P A 2
O10 O 0.3674(8) 0.6105(5) 0.3553(6) 0.0396(13) Uani 0.5 1 d D U P A 2
O12 O 0.3913(7) 0.4622(5) 0.3645(4) 0.0396(13) Uani 0.5 1 d D U P A 2
C32 C 0.3450(14) 0.2582(7) 0.1745(7) 0.054(2) Uani 0.5 1 d D U P A 2
H32A H 0.3065 0.2046 0.1751 0.064 Uiso 0.5 1 calc R . P A 2
H32B H 0.4269 0.2574 0.1712 0.064 Uiso 0.5 1 calc R . P A 2
C33 C 0.2837(12) 0.2707(7) 0.1141(8) 0.054(2) Uani 0.5 1 d D U P A 2
H33A H 0.2745 0.2210 0.0703 0.064 Uiso 0.5 1 calc R . P A 2
H33B H 0.2053 0.2787 0.1208 0.064 Uiso 0.5 1 calc R . P A 2
C36 C 0.2926(13) 0.3544(8) 0.0502(6) 0.051(4) Uani 0.5 1 d D U P A 2
H36A H 0.2107 0.3561 0.0526 0.061 Uiso 0.5 1 calc R . P A 2
H36B H 0.2932 0.3087 0.0057 0.061 Uiso 0.5 1 calc R . P A 2
C37 C 0.3581(13) 0.4355(11) 0.0532(7) 0.056(5) Uani 0.5 1 d D U P A 2
H37A H 0.4425 0.4378 0.0594 0.068 Uiso 0.5 1 calc R . P A 2
H37B H 0.3316 0.4424 0.0093 0.068 Uiso 0.5 1 calc R . P A 2
C40 C 0.395(2) 0.5780(11) 0.1150(12) 0.087(8) Uani 0.5 1 d D U P A 2
H40A H 0.3700 0.5844 0.0707 0.105 Uiso 0.5 1 calc R . P A 2
H40B H 0.4801 0.5831 0.1232 0.105 Uiso 0.5 1 calc R . P A 2
C41 C 0.3658(18) 0.6455(13) 0.1755(13) 0.094(9) Uani 0.5 1 d D U P A 2
H41A H 0.4025 0.7010 0.1776 0.113 Uiso 0.5 1 calc R . P A 2
H41B H 0.2804 0.6395 0.1676 0.113 Uiso 0.5 1 calc R . P A 2
C44 C 0.3706(11) 0.6996(7) 0.2944(10) 0.054(2) Uani 0.5 1 d D U P A 2
H44A H 0.2848 0.6907 0.2853 0.064 Uiso 0.5 1 calc R . P A 2
H44B H 0.4043 0.7568 0.2991 0.064 Uiso 0.5 1 calc R . P A 2
C45 C 0.4133(10) 0.6898(6) 0.3606(8) 0.054(2) Uani 0.5 1 d D U P A 2
H45A H 0.4994 0.7008 0.3704 0.064 Uiso 0.5 1 calc R . P A 2
H45B H 0.3907 0.7310 0.4003 0.064 Uiso 0.5 1 calc R . P A 2
C50 C 0.3916(17) 0.6059(11) 0.4206(9) 0.066(9) Uani 0.5 1 d D U P A 2
H50A H 0.3578 0.6461 0.4545 0.079 Uiso 0.5 1 calc R . P A 2
H50B H 0.4769 0.6203 0.4385 0.079 Uiso 0.5 1 calc R . P A 2
C51 C 0.3413(12) 0.5202(11) 0.4133(6) 0.047(4) Uani 0.5 1 d D U P A 2
H51A H 0.3574 0.5165 0.4595 0.057 Uiso 0.5 1 calc R . P A 2
H51B H 0.2558 0.5063 0.3963 0.057 Uiso 0.5 1 calc R . P A 2
C57 C 0.3526(13) 0.3826(9) 0.3600(6) 0.034(3) Uani 0.5 1 d D U P A 2
H57A H 0.2665 0.3680 0.3508 0.041 Uiso 0.5 1 calc R . P A 2
H57B H 0.3830 0.3790 0.4048 0.041 Uiso 0.5 1 calc R . P A 2
C58 C 0.3947(16) 0.3224(9) 0.3006(7) 0.035(3) Uani 0.5 1 d D U P A 2
H58A H 0.4805 0.3388 0.3081 0.042 Uiso 0.5 1 calc R . P A 2
H58B H 0.3724 0.2651 0.2987 0.042 Uiso 0.5 1 calc R . P A 2
Fe2 Fe 0.71211(5) 1.00831(3) 0.74742(3) 0.01855(13) Uani 1 1 d . . . . .
Cl3 Cl 0.59331(10) 0.92128(9) 0.77939(11) 0.0650(5) Uani 1 1 d D . . . .
Cl4 Cl 0.60629(9) 1.10637(6) 0.76028(6) 0.0283(2) Uani 1 1 d D . . . .
Si5 Si 0.88004(11) 1.13970(10) 0.88776(7) 0.0395(4) Uani 1 1 d . . . . .
Si6 Si 0.93284(10) 0.97161(8) 0.81572(7) 0.0271(3) Uani 1 1 d . . . . .
Si7 Si 0.81688(11) 1.03095(9) 0.62487(6) 0.0324(3) Uani 1 1 d D . . . .
N3 N 0.7222(3) 0.9672(2) 0.65004(18) 0.0283(8) Uani 1 1 d D . . . .
N4 N 0.8560(3) 1.0460(2) 0.81608(16) 0.0196(7) Uani 1 1 d . . . . .
C13 C 0.8832(5) 1.2305(3) 0.8628(4) 0.071(2) Uani 1 1 d . . . . .
H13A H 0.9551 1.2422 0.8468 0.107 Uiso 1 1 calc GR . . . .
H13B H 0.8801 1.2793 0.9036 0.107 Uiso 1 1 calc GR . . . .
H13C H 0.8160 1.2176 0.8249 0.107 Uiso 1 1 calc GR . . . .
C14 C 0.7648(5) 1.1359(6) 0.9391(3) 0.087(3) Uani 1 1 d . . . . .
H14B H 0.7827 1.1876 0.9814 0.130 Uiso 1 1 calc GR . . . .
H14C H 0.7618 1.0883 0.9525 0.130 Uiso 1 1 calc GR . . . .
H14A H 0.6893 1.1299 0.9104 0.130 Uiso 1 1 calc GR . . . .
C15 C 1.0239(5) 1.1666(4) 0.9501(3) 0.066(2) Uani 1 1 d . . . . .
H15A H 1.0295 1.1209 0.9652 0.099 Uiso 1 1 calc GR . . . .
H15B H 1.0297 1.2177 0.9912 0.099 Uiso 1 1 calc GR . . . .
H15C H 1.0874 1.1752 0.9265 0.099 Uiso 1 1 calc GR . . . .
C16 C 0.9164(5) 0.9408(4) 0.8921(3) 0.0628(19) Uani 1 1 d . . . . .
H16A H 0.9499 0.9892 0.9363 0.094 Uiso 1 1 calc GR . . . .
H16B H 0.9570 0.8965 0.8897 0.094 Uiso 1 1 calc GR . . . .
H16C H 0.8336 0.9205 0.8897 0.094 Uiso 1 1 calc GR . . . .
C17 C 1.0925(4) 1.0061(3) 0.8197(3) 0.0385(12) Uani 1 1 d . . . . .
H17A H 1.1024 1.0263 0.7826 0.058 Uiso 1 1 calc GR . . . .
H17B H 1.1288 0.9589 0.8130 0.058 Uiso 1 1 calc GR . . . .
H17C H 1.1293 1.0510 0.8655 0.058 Uiso 1 1 calc GR . . . .
C18 C 0.9414(5) 1.0988(6) 0.6952(3) 0.089(3) Uani 1 1 d . . . . .
H18A H 0.9143 1.1387 0.7327 0.133 Uiso 1 1 calc GR . . . .
H18B H 0.9955 1.1291 0.6767 0.133 Uiso 1 1 calc GR . . . .
H18C H 0.9813 1.0650 0.7141 0.133 Uiso 1 1 calc GR . . . .
C19 C 0.8776(4) 0.8739(3) 0.7338(3) 0.0371(12) Uani 1 1 d . . . . .
H19A H 0.7945 0.8522 0.7292 0.056 Uiso 1 1 calc GR . . . .
H19B H 0.9203 0.8322 0.7364 0.056 Uiso 1 1 calc GR . . . .
H19C H 0.8892 0.8864 0.6929 0.056 Uiso 1 1 calc GR . . . .
C20 C 0.7424(5) 1.0997(3) 0.5934(3) 0.0524(15) Uani 1 1 d . . . . .
H20A H 0.6775 1.0652 0.5537 0.079 Uiso 1 1 calc GR . . . .
H20B H 0.7980 1.1336 0.5784 0.079 Uiso 1 1 calc GR . . . .
H20C H 0.7128 1.1363 0.6316 0.079 Uiso 1 1 calc GR . . . .
K3 K 0.3654(6) 1.0132(4) 0.7854(4) 0.0243(18) Uani 0.5 1 d D U P B 1
Si8 Si 0.6170(7) 0.8943(4) 0.5808(4) 0.0286(13) Uani 0.5 1 d D U P C 1
O15 O 0.2799(10) 0.8512(6) 0.7846(5) 0.028(2) Uani 0.5 1 d D U P B 1
O17 O 0.3842(11) 0.9890(6) 0.9140(5) 0.031(3) Uani 0.5 1 d D U P B 1
O19 O 0.3804(13) 1.1502(6) 0.9213(5) 0.032(3) Uani 0.5 1 d D U P B 1
O21 O 0.3515(14) 1.1742(6) 0.7951(6) 0.031(3) Uani 0.5 1 d D U P B 1
O23 O 0.2269(13) 1.0361(7) 0.6740(6) 0.034(4) Uani 0.5 1 d D U P B 1
O25 O 0.2351(12) 0.8764(6) 0.6621(6) 0.035(3) Uani 0.5 1 d D U P B 1
C22 C 0.8560(12) 0.9563(8) 0.5445(6) 0.040(3) Uani 0.5 1 d D . P D 1
H22A H 0.8953 0.9181 0.5575 0.060 Uiso 0.5 1 calc GR . P D 1
H22B H 0.9079 0.9878 0.5258 0.060 Uiso 0.5 1 calc GR . P D 1
H22C H 0.7849 0.9242 0.5087 0.060 Uiso 0.5 1 calc GR . P D 1
C23 C 0.4748(8) 0.9238(6) 0.5876(5) 0.037(2) Uani 0.5 1 d D U P C 1
H23A H 0.4627 0.9364 0.6354 0.055 Uiso 0.5 1 calc GR U P C 1
H23B H 0.4118 0.8774 0.5543 0.055 Uiso 0.5 1 calc GR U P C 1
H23C H 0.4753 0.9729 0.5766 0.055 Uiso 0.5 1 calc GR U P C 1
C26 C 0.6389(11) 0.8753(7) 0.4903(4) 0.049(3) Uani 0.5 1 d D U P C 1
H26A H 0.6528 0.9282 0.4845 0.073 Uiso 0.5 1 calc GR U P C 1
H26B H 0.5693 0.8369 0.4560 0.073 Uiso 0.5 1 calc GR U P C 1
H26C H 0.7062 0.8508 0.4827 0.073 Uiso 0.5 1 calc GR U P C 1
C28 C 0.6057(10) 0.7926(5) 0.5881(5) 0.041(2) Uani 0.5 1 d D U P C 1
H28A H 0.6793 0.7756 0.5835 0.061 Uiso 0.5 1 calc GR U P C 1
H28B H 0.5425 0.7507 0.5508 0.061 Uiso 0.5 1 calc GR U P C 1
H28C H 0.5895 0.7977 0.6339 0.061 Uiso 0.5 1 calc GR U P C 1
C59 C 0.3464(12) 0.8442(7) 0.8432(6) 0.026(3) Uani 0.5 1 d D U P B 1
H59A H 0.4298 0.8531 0.8411 0.031 Uiso 0.5 1 calc R U P B 1
H59B H 0.3200 0.7878 0.8423 0.031 Uiso 0.5 1 calc R U P B 1
C60 C 0.3304(12) 0.9077(8) 0.9082(7) 0.030(3) Uani 0.5 1 d D U P B 1
H60A H 0.2463 0.9032 0.9073 0.036 Uiso 0.5 1 calc R U P B 1
H60B H 0.3657 0.8983 0.9493 0.036 Uiso 0.5 1 calc R U P B 1
C63 C 0.3768(13) 1.0545(8) 0.9758(7) 0.032(3) Uani 0.5 1 d D U P B 1
H63A H 0.4112 1.0459 1.0176 0.039 Uiso 0.5 1 calc R U P B 1
H63B H 0.2942 1.0555 0.9765 0.039 Uiso 0.5 1 calc R U P B 1
C64 C 0.4413(14) 1.1350(8) 0.9771(7) 0.031(3) Uani 0.5 1 d D U P B 1
H64A H 0.4459 1.1809 1.0227 0.038 Uiso 0.5 1 calc R U P B 1
H64B H 0.5215 1.1318 0.9710 0.038 Uiso 0.5 1 calc R U P B 1
C67 C 0.4394(17) 1.2223(9) 0.9160(8) 0.041(4) Uani 0.5 1 d D U P B 1
H67A H 0.5134 1.2143 0.9012 0.049 Uiso 0.5 1 calc R U P B 1
H67B H 0.4573 1.2703 0.9619 0.049 Uiso 0.5 1 calc R U P B 1
C68 C 0.360(2) 1.2377(9) 0.8620(7) 0.037(4) Uani 0.5 1 d D U P B 1
H68A H 0.2819 1.2370 0.8733 0.045 Uiso 0.5 1 calc R U P B 1
H68B H 0.3918 1.2930 0.8621 0.045 Uiso 0.5 1 calc R U P B 1
C72 C 0.272(2) 1.1824(10) 0.7411(8) 0.035(4) Uani 0.5 1 d D U P B 1
H72A H 0.2986 1.2375 0.7395 0.042 Uiso 0.5 1 calc R U P B 1
H72B H 0.1936 1.1780 0.7514 0.042 Uiso 0.5 1 calc R U P B 1
C73 C 0.270(2) 1.1152(9) 0.6727(9) 0.040(4) Uani 0.5 1 d D U P B 1
H73A H 0.2186 1.1219 0.6347 0.048 Uiso 0.5 1 calc R U P B 1
H73B H 0.3489 1.1190 0.6631 0.048 Uiso 0.5 1 calc R U P B 1
C78 C 0.1864(10) 0.9665(7) 0.6085(6) 0.036(3) Uani 0.5 1 d D U P B 1
H78A H 0.2510 0.9583 0.5835 0.043 Uiso 0.5 1 calc R U P B 1
H78B H 0.1240 0.9772 0.5790 0.043 Uiso 0.5 1 calc R U P B 1
C79 C 0.1405(12) 0.8896(8) 0.6196(8) 0.038(3) Uani 0.5 1 d D U P B 1
H79A H 0.0750 0.8968 0.6439 0.045 Uiso 0.5 1 calc R U P B 1
H79B H 0.1124 0.8412 0.5740 0.045 Uiso 0.5 1 calc R U P B 1
C80 C 0.1951(13) 0.7975(7) 0.6652(7) 0.025(2) Uani 0.5 1 d D U P B 1
H80A H 0.1877 0.7519 0.6190 0.030 Uiso 0.5 1 calc R U P B 1
H80B H 0.1178 0.7938 0.6778 0.030 Uiso 0.5 1 calc R U P B 1
C81 C 0.2819(13) 0.7899(7) 0.7196(6) 0.025(2) Uani 0.5 1 d D U P B 1
H81A H 0.2611 0.7338 0.7203 0.030 Uiso 0.5 1 calc R U P B 1
H81B H 0.3606 0.7985 0.7094 0.030 Uiso 0.5 1 calc R U P B 1
K4 K 0.3703(7) 1.0195(4) 0.7921(4) 0.0250(18) Uani 0.5 1 d D U P B 2
Si9 Si 0.6147(6) 0.8766(4) 0.5917(3) 0.0286(13) Uani 0.5 1 d D U P C 2
O16 O 0.2823(9) 0.8674(5) 0.8073(5) 0.024(2) Uani 0.5 1 d D U P B 2
O18 O 0.3954(10) 1.0129(6) 0.9273(5) 0.024(2) Uani 0.5 1 d D U P B 2
O20 O 0.3894(12) 1.1685(6) 0.9193(5) 0.023(2) Uani 0.5 1 d D U P B 2
O22 O 0.3533(14) 1.1737(6) 0.7857(6) 0.026(3) Uani 0.5 1 d D U P B 2
O24 O 0.2291(14) 1.0297(7) 0.6734(6) 0.032(4) Uani 0.5 1 d D U P B 2
O26 O 0.2396(11) 0.8748(6) 0.6759(6) 0.033(3) Uani 0.5 1 d D U P B 2
C21 C 0.9172(13) 0.9855(10) 0.5657(8) 0.050(4) Uani 0.5 1 d D . P D 2
H21A H 0.9560 0.9506 0.5836 0.075 Uiso 0.5 1 calc GR . P D 2
H21B H 0.9759 1.0309 0.5649 0.075 Uiso 0.5 1 calc GR . P D 2
H21C H 0.8716 0.9517 0.5180 0.075 Uiso 0.5 1 calc GR . P D 2
C24 C 0.4917(8) 0.8325(6) 0.6236(5) 0.042(2) Uani 0.5 1 d D U P C 2
H24A H 0.5209 0.8074 0.6550 0.063 Uiso 0.5 1 calc GR . P C 2
H24B H 0.4336 0.7899 0.5834 0.063 Uiso 0.5 1 calc GR . P C 2
H24C H 0.4557 0.8771 0.6490 0.063 Uiso 0.5 1 calc GR . P C 2
C27 C 0.5393(10) 0.8985(7) 0.5186(5) 0.052(3) Uani 0.5 1 d D U P C 2
H27A H 0.5053 0.9464 0.5381 0.079 Uiso 0.5 1 calc GR . P C 2
H27B H 0.4774 0.8496 0.4878 0.079 Uiso 0.5 1 calc GR . P C 2
H27C H 0.5955 0.9109 0.4917 0.079 Uiso 0.5 1 calc GR . P C 2
C29 C 0.6835(9) 0.7865(6) 0.5525(5) 0.039(2) Uani 0.5 1 d D U P C 2
H29A H 0.7365 0.8001 0.5243 0.059 Uiso 0.5 1 calc GR . P C 2
H29B H 0.6226 0.7366 0.5227 0.059 Uiso 0.5 1 calc GR . P C 2
H29C H 0.7273 0.7761 0.5903 0.059 Uiso 0.5 1 calc GR . P C 2
C61 C 0.3478(12) 0.8666(8) 0.8691(7) 0.030(3) Uani 0.5 1 d D U P B 2
H61A H 0.4308 0.8714 0.8664 0.036 Uiso 0.5 1 calc R U P B 2
H61B H 0.3183 0.8138 0.8738 0.036 Uiso 0.5 1 calc R U P B 2
C62 C 0.3355(12) 0.9373(8) 0.9291(6) 0.028(3) Uani 0.5 1 d D U P B 2
H62A H 0.2521 0.9369 0.9275 0.034 Uiso 0.5 1 calc R U P B 2
H62B H 0.3684 0.9330 0.9733 0.034 Uiso 0.5 1 calc R U P B 2
C65 C 0.3854(13) 1.0852(7) 0.9840(6) 0.024(3) Uani 0.5 1 d D U P B 2
H65A H 0.4165 1.0829 1.0293 0.029 Uiso 0.5 1 calc R U P B 2
H65B H 0.3025 1.0869 0.9816 0.029 Uiso 0.5 1 calc R U P B 2
C66 C 0.4520(14) 1.1616(8) 0.9794(6) 0.027(3) Uani 0.5 1 d D U P B 2
H66A H 0.4572 1.2113 1.0224 0.032 Uiso 0.5 1 calc R U P B 2
H66B H 0.5318 1.1564 0.9739 0.032 Uiso 0.5 1 calc R U P B 2
C69 C 0.4474(14) 1.2353(8) 0.9058(7) 0.026(3) Uani 0.5 1 d D U P B 2
H69A H 0.5208 1.2242 0.8914 0.032 Uiso 0.5 1 calc R U P B 2
H69B H 0.4669 1.2874 0.9487 0.032 Uiso 0.5 1 calc R U P B 2
C70 C 0.3689(17) 1.2448(8) 0.8480(6) 0.023(3) Uani 0.5 1 d D U P B 2
H70A H 0.2927 1.2506 0.8605 0.027 Uiso 0.5 1 calc R U P B 2
H70B H 0.4042 1.2953 0.8415 0.027 Uiso 0.5 1 calc R U P B 2
C74 C 0.278(2) 1.1766(10) 0.7278(8) 0.029(4) Uani 0.5 1 d D U P B 2
H74A H 0.3071 1.2288 0.7218 0.035 Uiso 0.5 1 calc R U P B 2
H74B H 0.1986 1.1751 0.7363 0.035 Uiso 0.5 1 calc R U P B 2
C75 C 0.278(2) 1.1041(8) 0.6643(7) 0.036(4) Uani 0.5 1 d D U P B 2
H75A H 0.2302 1.1063 0.6227 0.043 Uiso 0.5 1 calc R U P B 2
H75B H 0.3579 1.1043 0.6569 0.043 Uiso 0.5 1 calc R U P B 2
C76 C 0.2321(12) 0.9614(8) 0.6105(6) 0.042(3) Uani 0.5 1 d D U P B 2
H76A H 0.3134 0.9614 0.6054 0.050 Uiso 0.5 1 calc R U P B 2
H76B H 0.1884 0.9655 0.5688 0.050 Uiso 0.5 1 calc R U P B 2
C77 C 0.1763(13) 0.8834(8) 0.6181(8) 0.045(4) Uani 0.5 1 d D U P B 2
H77A H 0.0959 0.8852 0.6244 0.054 Uiso 0.5 1 calc R U P B 2
H77B H 0.1721 0.8344 0.5747 0.054 Uiso 0.5 1 calc R U P B 2
C82 C 0.2032(15) 0.8010(8) 0.6865(6) 0.036(3) Uani 0.5 1 d D U P B 2
H82A H 0.2005 0.7519 0.6435 0.043 Uiso 0.5 1 calc R U P B 2
H82B H 0.1238 0.7973 0.6961 0.043 Uiso 0.5 1 calc R U P B 2
C83 C 0.2849(11) 0.8003(7) 0.7468(7) 0.026(3) Uani 0.5 1 d D U P B 2
H83A H 0.2610 0.7473 0.7525 0.032 Uiso 0.5 1 calc R U P B 2
H83B H 0.3648 0.8051 0.7380 0.032 Uiso 0.5 1 calc R U P B 2

loop_
_atom_site_aniso_label
_atom_site_aniso_U_11
_atom_site_aniso_U_22
_atom_site_aniso_U_33
_atom_site_aniso_U_23
_atom_site_aniso_U_13
_atom_site_aniso_U_12
Fe1 0.0147(3) 0.0295(3) 0.0378(4) 0.0201(3) 0.0074(3) 0.0067(2)
Cl1 0.0219(5) 0.0355(6) 0.0748(9) 0.0356(7) 0.0163(6) 0.0079(5)
Cl2 0.0212(5) 0.0332(6) 0.0591(8) 0.0299(6) 0.0081(5) 0.0092(4)
Si1 0.0274(6) 0.0416(8) 0.0296(7) 0.0136(6) -0.0017(5) -0.0011(6)
Si2 0.0140(5) 0.0240(6) 0.0430(8) 0.0132(6) 0.0053(5) 0.0020(4)
Si3 0.0254(7) 0.0784(11) 0.0413(8) 0.0378(8) 0.0146(6) 0.0210(7)
Si4 0.0232(6) 0.0343(7) 0.0306(7) 0.0073(6) 0.0104(5) 0.0101(5)
N1 0.0168(17) 0.0256(19) 0.031(2) 0.0108(16) 0.0039(14) -0.0006(14)
N2 0.0187(18) 0.046(2) 0.033(2) 0.0209(19) 0.0113(16) 0.0122(17)
C1 0.044(3) 0.097(5) 0.047(4) 0.035(4) -0.018(3) -0.027(3)
C2 0.059(4) 0.062(4) 0.046(3) 0.034(3) 0.016(3) 0.017(3)
C3 0.082(5) 0.073(4) 0.040(3) 0.022(3) 0.023(3) 0.026(4)
C4 0.014(2) 0.037(3) 0.070(4) 0.027(3) 0.012(2) 0.0075(19)
C5 0.029(2) 0.037(3) 0.054(3) 0.026(3) 0.004(2) 0.009(2)
C6 0.032(3) 0.030(3) 0.064(4) 0.008(3) 0.015(2) -0.001(2)
C7 0.030(3) 0.042(3) 0.064(4) 0.013(3) 0.002(2) 0.012(2)
C8 0.047(3) 0.045(3) 0.035(3) 0.004(2) 0.021(2) -0.011(2)
C9 0.050(3) 0.052(3) 0.050(3) 0.027(3) 0.028(3) 0.031(3)
C10 0.049(3) 0.105(5) 0.043(3) 0.037(4) 0.013(3) 0.030(4)
C11 0.028(3) 0.115(6) 0.050(4) 0.043(4) 0.023(2) 0.029(3)
C12 0.068(4) 0.114(6) 0.075(5) 0.075(5) 0.043(4) 0.040(4)
K2 0.016(2) 0.022(2) 0.040(3) 0.0152(18) 0.0090(17) 0.0070(15)
O1 0.029(3) 0.048(4) 0.052(4) 0.033(3) 0.020(3) 0.021(3)
O3 0.032(7) 0.023(5) 0.080(10) 0.020(5) 0.024(6) -0.002(4)
O5 0.032(5) 0.043(7) 0.034(7) 0.002(6) 0.013(5) 0.018(5)
O7 0.025(4) 0.022(4) 0.035(5) 0.012(4) -0.007(3) 0.002(3)
O9 0.028(4) 0.018(4) 0.049(5) 0.001(3) -0.001(3) 0.011(3)
O11 0.029(3) 0.048(4) 0.052(4) 0.033(3) 0.020(3) 0.021(3)
C30 0.033(3) 0.021(3) 0.057(4) 0.011(3) 0.014(3) 0.005(3)
C31 0.033(3) 0.021(3) 0.057(4) 0.011(3) 0.014(3) 0.005(3)
C34 0.033(3) 0.021(3) 0.057(4) 0.011(3) 0.014(3) 0.005(3)
C35 0.033(3) 0.021(3) 0.057(4) 0.011(3) 0.014(3) 0.005(3)
C38 0.033(6) 0.069(10) 0.067(10) 0.050(9) 0.010(7) 0.006(7)
C39 0.023(6) 0.041(8) 0.088(11) 0.051(8) 0.000(7) 0.006(6)
C42 0.052(5) 0.016(4) 0.058(6) 0.003(4) -0.006(4) 0.019(3)
C43 0.052(5) 0.016(4) 0.058(6) 0.003(4) -0.006(4) 0.019(3)
C46 0.042(9) 0.130(19) 0.046(11) 0.009(11) 0.006(8) 0.044(11)
C49 0.043(12) 0.10(2) 0.066(14) 0.044(15) 0.032(10) 0.019(13)
C54 0.040(6) 0.071(10) 0.075(9) 0.045(8) 0.016(6) 0.019(7)
C56 0.040(6) 0.071(10) 0.075(9) 0.045(8) 0.016(6) 0.019(7)
K1 0.019(2) 0.014(2) 0.0276(19) 0.0076(14) 0.0040(13) 0.0021(14)
O2 0.033(2) 0.025(2) 0.059(3) 0.015(2) 0.008(2) 0.0067(17)
O4 0.035(7) 0.049(7) 0.023(5) 0.009(5) -0.002(4) 0.001(5)
O6 0.041(5) 0.075(9) 0.053(7) 0.045(7) 0.030(5) 0.035(6)
O8 0.033(2) 0.025(2) 0.059(3) 0.015(2) 0.008(2) 0.0067(17)
O10 0.033(2) 0.025(2) 0.059(3) 0.015(2) 0.008(2) 0.0067(17)
O12 0.033(2) 0.025(2) 0.059(3) 0.015(2) 0.008(2) 0.0067(17)
C32 0.036(4) 0.022(3) 0.092(7) 0.009(4) 0.012(4) 0.010(3)
C33 0.036(4) 0.022(3) 0.092(7) 0.009(4) 0.012(4) 0.010(3)
C36 0.060(8) 0.053(9) 0.021(6) 0.008(6) -0.018(5) 0.000(8)
C37 0.041(8) 0.092(16) 0.044(11) 0.039(12) -0.006(8) 0.021(10)
C40 0.084(14) 0.097(16) 0.14(2) 0.102(17) 0.039(16) 0.031(14)
C41 0.051(11) 0.091(17) 0.18(3) 0.105(19) 0.007(14) 0.003(11)
C44 0.036(4) 0.022(3) 0.092(7) 0.009(4) 0.012(4) 0.010(3)
C45 0.036(4) 0.022(3) 0.092(7) 0.009(4) 0.012(4) 0.010(3)
C50 0.031(10) 0.077(16) 0.042(10) -0.033(11) -0.005(8) 0.024(10)
C51 0.026(7) 0.084(11) 0.025(6) 0.007(7) 0.011(5) 0.023(8)
C57 0.037(6) 0.052(9) 0.022(6) 0.027(6) 0.009(5) 0.003(7)
C58 0.030(6) 0.040(7) 0.046(7) 0.029(6) 0.011(6) 0.003(6)
Fe2 0.0147(3) 0.0160(3) 0.0209(3) 0.0053(2) -0.0026(2) 0.0028(2)
Cl3 0.0173(5) 0.0462(8) 0.1608(17) 0.0705(10) 0.0259(8) 0.0106(5)
Cl4 0.0304(5) 0.0245(5) 0.0357(6) 0.0133(5) 0.0120(5) 0.0144(4)
Si5 0.0200(6) 0.0544(9) 0.0191(6) -0.0091(6) 0.0037(5) -0.0010(6)
Si6 0.0164(5) 0.0329(7) 0.0352(7) 0.0231(6) -0.0039(5) -0.0004(5)
Si7 0.0354(7) 0.0537(9) 0.0165(6) 0.0144(6) 0.0073(5) 0.0300(6)
N3 0.0276(19) 0.032(2) 0.0184(18) 0.0010(16) -0.0048(15) 0.0162(16)
N4 0.0157(16) 0.0296(19) 0.0107(16) 0.0078(15) 0.0020(13) -0.0010(14)
C13 0.052(4) 0.021(3) 0.100(5) -0.018(3) 0.006(3) 0.004(2)
C14 0.036(3) 0.161(8) 0.026(3) -0.002(4) 0.019(3) 0.010(4)
C15 0.031(3) 0.090(5) 0.031(3) -0.014(3) -0.010(2) 0.000(3)
C16 0.050(3) 0.080(4) 0.067(4) 0.061(4) -0.014(3) -0.015(3)
C17 0.015(2) 0.041(3) 0.062(3) 0.025(3) 0.001(2) 0.007(2)
C18 0.033(3) 0.176(8) 0.063(4) 0.090(5) -0.017(3) -0.038(4)
C19 0.023(2) 0.027(2) 0.063(4) 0.023(2) -0.001(2) 0.0092(19)
C20 0.044(3) 0.036(3) 0.073(4) 0.021(3) -0.008(3) 0.014(2)
K3 0.014(3) 0.020(2) 0.044(3) 0.0195(19) 0.0024(19) 0.0041(17)
Si8 0.037(2) 0.032(2) 0.012(2) 0.0079(15) -0.0043(14) 0.0051(17)
O15 0.029(4) 0.016(4) 0.037(4) 0.012(3) -0.005(4) 0.005(3)
O17 0.024(5) 0.025(4) 0.038(4) 0.013(3) 0.002(3) -0.007(4)
O19 0.021(5) 0.027(4) 0.047(5) 0.017(3) 0.002(3) -0.004(4)
O21 0.024(6) 0.024(5) 0.055(5) 0.026(4) 0.013(4) 0.010(4)
O23 0.042(8) 0.032(4) 0.039(5) 0.022(4) 0.010(4) 0.018(4)
O25 0.039(5) 0.027(4) 0.045(5) 0.023(4) 0.003(4) 0.007(3)
C22 0.055(8) 0.042(7) 0.021(6) 0.006(5) 0.019(6) 0.014(6)
C23 0.034(5) 0.037(5) 0.032(5) 0.015(4) -0.012(4) 0.005(4)
C26 0.086(8) 0.038(6) 0.010(4) 0.004(4) 0.003(4) 0.001(5)
C28 0.067(7) 0.017(4) 0.025(5) 0.003(4) -0.009(5) 0.002(4)
C59 0.023(5) 0.023(5) 0.033(5) 0.018(4) 0.000(4) -0.002(4)
C60 0.029(5) 0.026(5) 0.032(6) 0.017(4) 0.001(5) -0.005(5)
C63 0.018(5) 0.028(6) 0.040(5) 0.012(4) -0.004(4) -0.009(5)
C64 0.019(6) 0.026(6) 0.042(5) 0.012(4) 0.000(4) -0.005(5)
C67 0.036(7) 0.028(6) 0.058(7) 0.021(5) 0.006(5) 0.000(5)
C68 0.039(7) 0.019(5) 0.056(6) 0.018(4) 0.012(5) 0.004(4)
C72 0.041(7) 0.025(5) 0.054(7) 0.026(5) 0.015(5) 0.018(5)
C73 0.048(8) 0.036(5) 0.054(7) 0.028(5) 0.022(5) 0.023(5)
C78 0.037(6) 0.043(5) 0.038(5) 0.018(4) 0.011(4) 0.027(4)
C79 0.045(7) 0.034(5) 0.033(5) 0.009(4) 0.001(5) 0.021(4)
C80 0.028(4) 0.015(3) 0.030(4) 0.010(3) -0.005(4) 0.003(3)
C81 0.028(4) 0.015(3) 0.030(4) 0.010(3) -0.005(4) 0.003(3)
K4 0.018(3) 0.027(3) 0.035(2) 0.0192(19) 0.0035(18) 0.0037(19)
Si9 0.0233(18) 0.037(3) 0.013(2) -0.0020(18) -0.0072(15) 0.0109(18)
O16 0.016(4) 0.019(4) 0.035(4) 0.012(3) -0.007(3) 0.002(3)
O18 0.015(4) 0.026(4) 0.029(4) 0.016(3) -0.004(3) -0.006(3)
O20 0.016(4) 0.022(4) 0.028(4) 0.016(3) -0.005(3) -0.009(4)
O22 0.027(6) 0.030(5) 0.025(3) 0.015(3) 0.002(3) 0.008(4)
O24 0.050(9) 0.031(4) 0.022(5) 0.016(3) 0.007(4) 0.018(4)
O26 0.033(5) 0.036(4) 0.040(4) 0.019(3) 0.011(4) 0.022(3)
C21 0.063(9) 0.076(11) 0.050(9) 0.041(8) 0.047(8) 0.048(8)
C24 0.025(4) 0.026(5) 0.049(6) -0.007(4) -0.001(4) -0.004(4)
C27 0.051(6) 0.055(7) 0.032(5) 0.006(5) -0.019(5) 0.012(5)
C29 0.042(5) 0.030(5) 0.029(5) -0.005(4) 0.002(4) 0.012(4)
C61 0.027(5) 0.024(6) 0.036(5) 0.015(4) -0.007(5) 0.002(4)
C62 0.019(5) 0.028(5) 0.037(5) 0.017(4) -0.001(4) 0.000(4)
C65 0.022(6) 0.026(5) 0.026(4) 0.017(4) -0.001(4) 0.000(5)
C66 0.020(5) 0.029(6) 0.031(5) 0.020(4) -0.001(4) -0.005(5)
C69 0.025(5) 0.024(5) 0.028(5) 0.018(4) -0.001(4) -0.012(4)
C70 0.025(6) 0.018(5) 0.025(4) 0.015(4) -0.002(4) -0.001(4)
C74 0.030(7) 0.034(6) 0.030(5) 0.023(4) 0.001(5) 0.006(5)
C75 0.056(9) 0.037(6) 0.025(5) 0.021(4) 0.005(5) 0.020(5)
C76 0.058(8) 0.049(5) 0.026(5) 0.014(4) 0.007(5) 0.039(5)
C77 0.055(8) 0.041(5) 0.042(6) 0.011(4) 0.010(5) 0.032(5)
C82 0.040(6) 0.031(5) 0.037(6) 0.013(4) 0.007(5) 0.011(4)
C83 0.021(5) 0.018(5) 0.042(6) 0.018(4) -0.001(5) 0.001(4)

loop_
_atom_type_symbol
_atom_type_description
_atom_type_scat_dispersion_real
_atom_type_scat_dispersion_imag
_atom_type_scat_source
C C 0.0033 0.0016 'International Tables Vol C Tables 4.2.6.8 and 6.1.1.4'
H H 0.0000 0.0000 'International Tables Vol C Tables 4.2.6.8 and 6.1.1.4'
Cl Cl 0.1484 0.1585 'International Tables Vol C Tables 4.2.6.8 and 6.1.1.4'
Fe Fe 0.3463 0.8444 'International Tables Vol C Tables 4.2.6.8 and 6.1.1.4'
K K 0.2009 0.2494 'International Tables Vol C Tables 4.2.6.8 and 6.1.1.4'
N N 0.0061 0.0033 'International Tables Vol C Tables 4.2.6.8 and 6.1.1.4'
O O 0.0106 0.0060 'International Tables Vol C Tables 4.2.6.8 and 6.1.1.4'
Si Si 0.0817 0.0704 'International Tables Vol C Tables 4.2.6.8 and 6.1.1.4'

loop_
_geom_angle_atom_site_label_1
_geom_angle_atom_site_label_2
_geom_angle_atom_site_label_3
_geom_angle
_geom_angle_site_symmetry_1
_geom_angle_site_symmetry_3
Cl1 Fe1 Cl2 98.12(4) . .
N1 Fe1 Cl1 106.19(11) . .
N1 Fe1 Cl2 113.92(11) . .
N1 Fe1 N2 117.82(14) . .
N2 Fe1 Cl1 113.17(12) . .
N2 Fe1 Cl2 106.01(12) . .
Fe1 Cl1 K2 96.58(12) . .
Fe1 Cl1 K1 97.55(11) . .
Fe1 Cl2 K2 102.20(11) . .
Fe1 Cl2 K1 100.10(12) . .
N1 Si1 C1 108.7(2) . .
N1 Si1 C2 114.1(2) . .
N1 Si1 C3 113.4(2) . .
C1 Si1 C3 108.2(3) . .
C2 Si1 C1 109.5(3) . .
C2 Si1 C3 102.7(3) . .
N1 Si2 C4 112.71(19) . .
N1 Si2 C5 112.6(2) . .
N1 Si2 C6 112.7(2) . .
C4 Si2 C6 108.4(2) . .
C5 Si2 C4 106.2(2) . .
C5 Si2 C6 103.7(2) . .
N2 Si3 C10 114.0(2) . .
N2 Si3 C11 109.0(2) . .
N2 Si3 C12 113.8(2) . .
C11 Si3 C10 105.5(3) . .
C12 Si3 C10 105.2(3) . .
C12 Si3 C11 108.8(3) . .
N2 Si4 C7 111.9(2) . .
N2 Si4 C8 111.9(2) . .
N2 Si4 C9 111.3(2) . .
C7 Si4 C8 105.9(3) . .
C9 Si4 C7 110.4(3) . .
C9 Si4 C8 105.2(3) . .
Si1 N1 Fe1 120.65(19) . .
Si1 N1 Si2 120.0(2) . .
Si2 N1 Fe1 117.3(2) . .
Si3 N2 Fe1 120.5(2) . .
Si3 N2 Si4 120.8(2) . .
Si4 N2 Fe1 115.6(2) . .
Si1 C1 H1A 109.5 . .
Si1 C1 H1B 109.5 . .
Si1 C1 H1C 109.5 . .
H1A C1 H1B 109.5 . .
H1A C1 H1C 109.5 . .
H1B C1 H1C 109.5 . .
Si1 C2 H2A 109.5 . .
Si1 C2 H2B 109.5 . .
Si1 C2 H2C 109.5 . .
H2A C2 H2B 109.5 . .
H2A C2 H2C 109.5 . .
H2B C2 H2C 109.5 . .
Si1 C3 H3C 109.5 . .
Si1 C3 H3A 109.5 . .
Si1 C3 H3B 109.5 . .
H3C C3 H3A 109.5 . .
H3C C3 H3B 109.5 . .
H3A C3 H3B 109.5 . .
Si2 C4 H4A 109.5 . .
Si2 C4 H4B 109.5 . .
Si2 C4 H4C 109.5 . .
Si2 C4 K2 163.6(3) . 1_655
Si2 C4 K1 160.8(3) . 1_655
H4A C4 H4B 109.5 . .
H4A C4 H4C 109.5 . .
H4B C4 H4C 109.5 . .
K2 C4 H4A 80.5 1_655 .
K2 C4 H4B 54.2 1_655 .
K2 C4 H4C 78.0 1_655 .
K1 C4 H4A 84.5 1_655 .
K1 C4 H4B 52.1 1_655 .
K1 C4 H4C 76.5 1_655 .
Si2 C5 H5A 109.5 . .
Si2 C5 H5B 109.5 . .
Si2 C5 H5C 109.5 . .
H5A C5 H5B 109.5 . .
H5A C5 H5C 109.5 . .
H5B C5 H5C 109.5 . .
Si2 C6 H6B 109.5 . .
Si2 C6 H6A 109.5 . .
Si2 C6 H6C 109.5 . .
H6B C6 H6A 109.5 . .
H6B C6 H6C 109.5 . .
H6A C6 H6C 109.5 . .
Si4 C7 H7A 109.5 . .
Si4 C7 H7B 109.5 . .
Si4 C7 H7C 109.5 . .
H7A C7 H7B 109.5 . .
H7A C7 H7C 109.5 . .
H7B C7 H7C 109.5 . .
Si4 C8 H8A 109.5 . .
Si4 C8 H8B 109.5 . .
Si4 C8 H8C 109.5 . .
H8A C8 H8B 109.5 . .
H8A C8 H8C 109.5 . .
H8B C8 H8C 109.5 . .
Si4 C9 H9A 109.5 . .
Si4 C9 H9B 109.5 . .
Si4 C9 H9C 109.5 . .
H9A C9 H9B 109.5 . .
H9A C9 H9C 109.5 . .
H9B C9 H9C 109.5 . .
Si3 C10 H10A 109.5 . .
Si3 C10 H10B 109.5 . .
Si3 C10 H10C 109.5 . .
H10A C10 H10B 109.5 . .
H10A C10 H10C 109.5 . .
H10B C10 H10C 109.5 . .
Si3 C11 H11A 109.5 . .
Si3 C11 H11B 109.5 . .
Si3 C11 H11C 109.5 . .
H11A C11 H11B 109.5 . .
H11A C11 H11C 109.5 . .
H11B C11 H11C 109.5 . .
Si3 C12 H12B 109.5 . .
Si3 C12 H12C 109.5 . .
Si3 C12 H12A 109.5 . .
H12B C12 H12C 109.5 . .
H12B C12 H12A 109.5 . .
H12C C12 H12A 109.5 . .
Cl2 K2 Cl1 62.15(13) . .
O1 K2 Cl1 71.9(3) . .
O1 K2 Cl2 133.9(3) . .
O1 K2 O3 58.0(3) . .
O1 K2 O5 111.5(3) . .
O1 K2 O9 110.3(3) . .
O1 K2 O11 59.5(3) . .
O3 K2 Cl1 80.2(3) . .
O3 K2 Cl2 114.2(4) . .
O3 K2 O9 146.6(4) . .
O5 K2 Cl1 117.0(3) . .
O5 K2 Cl2 92.9(3) . .
O5 K2 O3 57.9(3) . .
O5 K2 O9 109.4(3) . .
O7 K2 Cl1 137.4(3) . .
O7 K2 Cl2 75.6(2) . .
O7 K2 O1 150.5(4) . .
O7 K2 O3 115.2(4) . .
O7 K2 O5 57.8(3) . .
O7 K2 O9 57.6(3) . .
O7 K2 O11 115.3(3) . .
O9 K2 Cl1 128.7(3) . .
O9 K2 Cl2 96.2(2) . .
O11 K2 Cl1 86.8(2) . .
O11 K2 Cl2 112.5(3) . .
O11 K2 O3 117.2(4) . .
O11 K2 O5 151.8(4) . .
O11 K2 O9 57.7(2) . .
C30 O1 K2 111.0(7) . .
C54 O1 K2 109.2(9) . .
C54 O1 C30 115.8(10) . .
C31 O3 K2 118.9(8) . .
C31 O3 C34 110.9(10) . .
C34 O3 K2 116.8(8) . .
C35 O5 K2 113.1(8) . .
C35 O5 C38 115.6(11) . .
C38 O5 K2 108.9(8) . .
C39 O7 K2 121.6(7) . .
C39 O7 C42 109.9(9) . .
C42 O7 K2 118.1(7) . .
C43 O9 K2 113.0(7) . .
C43 O9 C46 109.3(10) . .
C46 O9 K2 110.8(8) . .
C49 O11 K2 120.7(9) . .
C56 O11 K2 117.0(8) . .
C56 O11 C49 114.3(11) . .
O1 C30 H30A 109.5 . .
O1 C30 H30B 109.5 . .
O1 C30 C31 110.6(9) . .
H30A C30 H30B 108.1 . .
C31 C30 H30A 109.5 . .
C31 C30 H30B 109.5 . .
O3 C31 C30 106.5(10) . .
O3 C31 H31A 110.4 . .
O3 C31 H31B 110.4 . .
C30 C31 H31A 110.4 . .
C30 C31 H31B 110.4 . .
H31A C31 H31B 108.6 . .
O3 C34 H34B 110.1 . .
O3 C34 H34A 110.1 . .
O3 C34 C35 108.2(10) . .
H34B C34 H34A 108.4 . .
C35 C34 H34B 110.1 . .
C35 C34 H34A 110.1 . .
O5 C35 C34 108.2(10) . .
O5 C35 H35A 110.1 . .
O5 C35 H35B 110.1 . .
C34 C35 H35A 110.1 . .
C34 C35 H35B 110.1 . .
H35A C35 H35B 108.4 . .
O5 C38 H38A 110.1 . .
O5 C38 H38B 110.1 . .
O5 C38 C39 108.2(11) . .
H38A C38 H38B 108.4 . .
C39 C38 H38A 110.1 . .
C39 C38 H38B 110.1 . .
O7 C39 C38 106.6(9) . .
O7 C39 H39A 110.4 . .
O7 C39 H39B 110.4 . .
C38 C39 H39A 110.4 . .
C38 C39 H39B 110.4 . .
H39A C39 H39B 108.6 . .
O7 C42 H42A 109.5 . .
O7 C42 H42B 109.5 . .
O7 C42 C43 110.8(8) . .
H42A C42 H42B 108.1 . .
C43 C42 H42A 109.5 . .
C43 C42 H42B 109.5 . .
O9 C43 C42 105.6(8) . .
O9 C43 H43B 110.6 . .
O9 C43 H43A 110.6 . .
C42 C43 H43B 110.6 . .
C42 C43 H43A 110.6 . .
H43B C43 H43A 108.7 . .
O9 C46 H46A 109.5 . .
O9 C46 H46B 109.5 . .
O9 C46 C49 110.7(14) . .
H46A C46 H46B 108.1 . .
C49 C46 H46A 109.5 . .
C49 C46 H46B 109.5 . .
O11 C49 C46 109.9(14) . .
O11 C49 H49A 109.7 . .
O11 C49 H49B 109.7 . .
C46 C49 H49A 109.7 . .
C46 C49 H49B 109.7 . .
H49A C49 H49B 108.2 . .
O1 C54 H54A 109.9 . .
O1 C54 H54B 109.9 . .
O1 C54 C56 109.0(12) . .
H54A C54 H54B 108.3 . .
C56 C54 H54A 109.9 . .
C56 C54 H54B 109.9 . .
O11 C56 C54 114.6(12) . .
O11 C56 H56A 108.6 . .
O11 C56 H56B 108.6 . .
C54 C56 H56A 108.6 . .
C54 C56 H56B 108.6 . .
H56A C56 H56B 107.6 . .
Cl2 K1 Cl1 62.27(13) . .
O2 K1 Cl1 73.7(3) . .
O2 K1 Cl2 135.4(3) . .
O2 K1 O4 57.9(3) . .
O2 K1 O6 110.2(4) . .
O2 K1 O10 108.8(3) . .
O2 K1 O12 58.1(2) . .
O4 K1 Cl1 83.2(3) . .
O4 K1 Cl2 107.6(4) . .
O4 K1 O6 57.8(3) . .
O4 K1 O10 145.8(5) . .
O6 K1 Cl1 121.2(3) . .
O6 K1 Cl2 87.9(3) . .
O8 K1 Cl1 134.8(3) . .
O8 K1 Cl2 72.8(2) . .
O8 K1 O2 151.4(4) . .
O8 K1 O4 116.5(4) . .
O8 K1 O6 58.7(3) . .
O8 K1 O10 58.4(3) . .
O8 K1 O12 115.5(3) . .
O10 K1 Cl1 125.8(3) . .
O10 K1 Cl2 102.7(2) . .
O10 K1 O6 108.7(4) . .
O12 K1 Cl1 85.9(2) . .
O12 K1 Cl2 121.9(3) . .
O12 K1 O4 115.7(3) . .
O12 K1 O6 148.0(4) . .
O12 K1 O10 57.1(3) . .
C32 O2 K1 114.7(8) . .
C32 O2 C58 114.4(10) . .
C58 O2 K1 108.0(7) . .
C33 O4 K1 115.5(8) . .
C33 O4 C36 110.6(10) . .
C36 O4 K1 116.0(8) . .
C37 O6 K1 110.4(8) . .
C37 O6 C40 110.1(13) . .
C40 O6 K1 105.6(11) . .
C41 O8 K1 120.8(10) . .
C41 O8 C44 111.9(11) . .
C44 O8 K1 120.0(8) . .
C45 O10 K1 110.8(8) . .
C45 O10 C50 110.4(11) . .
C50 O10 K1 116.3(9) . .
C51 O12 K1 119.1(8) . .
C57 O12 K1 119.1(7) . .
C57 O12 C51 111.3(10) . .
O2 C32 H32A 110.3 . .
O2 C32 H32B 110.3 . .
O2 C32 C33 107.2(10) . .
H32A C32 H32B 108.5 . .
C33 C32 H32A 110.3 . .
C33 C32 H32B 110.3 . .
O4 C33 C32 108.8(10) . .
O4 C33 H33A 109.9 . .
O4 C33 H33B 109.9 . .
C32 C33 H33A 109.9 . .
C32 C33 H33B 109.9 . .
H33A C33 H33B 108.3 . .
O4 C36 H36A 110.1 . .
O4 C36 H36B 110.1 . .
O4 C36 C37 107.9(9) . .
H36A C36 H36B 108.4 . .
C37 C36 H36A 110.1 . .
C37 C36 H36B 110.1 . .
O6 C37 C36 107.0(11) . .
O6 C37 H37A 110.3 . .
O6 C37 H37B 110.3 . .
C36 C37 H37A 110.3 . .
C36 C37 H37B 110.3 . .
H37A C37 H37B 108.6 . .
O6 C40 H40A 109.8 . .
O6 C40 H40B 109.8 . .
O6 C40 C41 109.4(14) . .
H40A C40 H40B 108.2 . .
C41 C40 H40A 109.8 . .
C41 C40 H40B 109.8 . .
O8 C41 C40 110.5(13) . .
O8 C41 H41A 109.5 . .
O8 C41 H41B 109.5 . .
C40 C41 H41A 109.5 . .
C40 C41 H41B 109.5 . .
H41A C41 H41B 108.1 . .
O8 C44 H44A 109.7 . .
O8 C44 H44B 109.7 . .
O8 C44 C45 109.6(9) . .
H44A C44 H44B 108.2 . .
C45 C44 H44A 109.7 . .
C45 C44 H44B 109.7 . .
O10 C45 C44 110.8(11) . .
O10 C45 H45A 109.5 . .
O10 C45 H45B 109.5 . .
C44 C45 H45A 109.5 . .
C44 C45 H45B 109.5 . .
H45A C45 H45B 108.1 . .
O10 C50 H50A 109.8 . .
O10 C50 H50B 109.8 . .
O10 C50 C51 109.2(10) . .
H50A C50 H50B 108.3 . .
C51 C50 H50A 109.8 . .
C51 C50 H50B 109.8 . .
O12 C51 C50 109.6(12) . .
O12 C51 H51A 109.7 . .
O12 C51 H51B 109.7 . .
C50 C51 H51A 109.7 . .
C50 C51 H51B 109.7 . .
H51A C51 H51B 108.2 . .
O12 C57 H57A 109.9 . .
O12 C57 H57B 109.9 . .
O12 C57 C58 109.0(9) . .
H57A C57 H57B 108.3 . .
C58 C57 H57A 109.9 . .
C58 C57 H57B 109.9 . .
O2 C58 C57 107.2(9) . .
O2 C58 H58A 110.3 . .
O2 C58 H58B 110.3 . .
C57 C58 H58A 110.3 . .
C57 C58 H58B 110.3 . .
H58A C58 H58B 108.5 . .
Cl3 Fe2 Cl4 98.27(5) . .
N3 Fe2 Cl3 116.21(13) . .
N3 Fe2 Cl4 105.07(11) . .
N4 Fe2 Cl3 104.97(11) . .
N4 Fe2 Cl4 113.88(11) . .
N4 Fe2 N3 117.10(14) . .
Fe2 Cl3 K3 97.81(12) . .
Fe2 Cl3 K4 97.43(13) . .
Fe2 Cl4 K3 100.84(12) . .
Fe2 Cl4 K4 101.61(13) . .
N4 Si5 C13 113.0(2) . .
N4 Si5 C14 110.2(3) . .
N4 Si5 C15 113.4(2) . .
C13 Si5 C14 108.5(4) . .
C13 Si5 C15 104.6(3) . .
C14 Si5 C15 106.8(3) . .
N4 Si6 C16 110.5(3) . .
N4 Si6 C17 113.60(19) . .
N4 Si6 C19 111.62(18) . .
C17 Si6 C16 108.5(2) . .
C19 Si6 C16 106.7(3) . .
C19 Si6 C17 105.6(2) . .
N3 Si7 C18 113.3(2) . .
N3 Si7 C20 111.9(2) . .
N3 Si7 C22 104.2(5) . .
N3 Si7 C21 120.1(5) . .
C18 Si7 C20 107.1(3) . .
C18 Si7 C22 114.7(5) . .
C18 Si7 C21 91.2(6) . .
C20 Si7 C22 105.4(5) . .
C20 Si7 C21 111.0(5) . .
Si7 N3 Fe2 117.14(19) . .
Si7 N3 Si9 125.3(3) . .
Si8 N3 Fe2 126.2(3) . .
Si8 N3 Si7 112.7(3) . .
Si9 N3 Fe2 116.5(3) . .
Si5 N4 Fe2 118.85(18) . .
Si6 N4 Fe2 116.39(18) . .
Si6 N4 Si5 122.11(19) . .
Si5 C13 H13A 109.5 . .
Si5 C13 H13B 109.5 . .
Si5 C13 H13C 109.5 . .
H13A C13 H13B 109.5 . .
H13A C13 H13C 109.5 . .
H13B C13 H13C 109.5 . .
Si5 C14 H14B 109.5 . .
Si5 C14 H14C 109.5 . .
Si5 C14 H14A 109.5 . .
H14B C14 H14C 109.5 . .
H14B C14 H14A 109.5 . .
H14C C14 H14A 109.5 . .
Si5 C15 H15A 109.5 . .
Si5 C15 H15B 109.5 . .
Si5 C15 H15C 109.5 . .
H15A C15 H15B 109.5 . .
H15A C15 H15C 109.5 . .
H15B C15 H15C 109.5 . .
Si6 C16 H16A 109.5 . .
Si6 C16 H16B 109.5 . .
Si6 C16 H16C 109.5 . .
H16A C16 H16B 109.5 . .
H16A C16 H16C 109.5 . .
H16B C16 H16C 109.5 . .
Si6 C17 H17A 109.5 . .
Si6 C17 H17B 109.5 . .
Si6 C17 H17C 109.5 . .
Si6 C17 K3 163.0(3) . 1_655
Si6 C17 K4 165.2(3) . 1_655
H17A C17 H17B 109.5 . .
H17A C17 H17C 109.5 . .
H17B C17 H17C 109.5 . .
K3 C17 H17A 67.7 1_655 .
K3 C17 H17B 58.6 1_655 .
K3 C17 H17C 86.9 1_655 .
K4 C17 H17A 68.6 1_655 .
K4 C17 H17B 59.5 1_655 .
K4 C17 H17C 84.5 1_655 .
Si7 C18 H18A 109.5 . .
Si7 C18 H18B 109.5 . .
Si7 C18 H18C 109.5 . .
H18A C18 H18B 109.5 . .
H18A C18 H18C 109.5 . .
H18B C18 H18C 109.5 . .
Si6 C19 H19A 109.5 . .
Si6 C19 H19B 109.5 . .
Si6 C19 H19C 109.5 . .
H19A C19 H19B 109.5 . .
H19A C19 H19C 109.5 . .
H19B C19 H19C 109.5 . .
Si7 C20 H20A 109.5 . .
Si7 C20 H20B 109.5 . .
Si7 C20 H20C 109.5 . .
H20A C20 H20B 109.5 . .
H20A C20 H20C 109.5 . .
H20B C20 H20C 109.5 . .
Cl4 K3 Cl3 61.97(13) . .
O15 K3 Cl3 73.4(3) . .
O15 K3 Cl4 134.6(3) . .
O15 K3 O19 113.0(4) . .
O17 K3 Cl3 79.1(3) . .
O17 K3 Cl4 115.8(3) . .
O17 K3 O15 59.4(3) . .
O17 K3 O19 57.9(3) . .
O17 K3 O23 149.3(5) . .
O19 K3 Cl3 114.4(3) . .
O19 K3 Cl4 93.2(3) . .
O21 K3 Cl3 131.2(4) . .
O21 K3 Cl4 70.1(4) . .
O21 K3 O15 155.2(5) . .
O21 K3 O17 116.2(4) . .
O21 K3 O19 58.3(3) . .
O21 K3 O23 59.0(3) . .
O21 K3 O25 117.1(4) . .
O23 K3 Cl3 128.4(4) . .
O23 K3 Cl4 91.8(4) . .
O23 K3 O15 110.9(4) . .
O23 K3 O19 110.4(4) . .
O25 K3 Cl3 90.0(3) . .
O25 K3 Cl4 112.3(4) . .
O25 K3 O15 57.8(3) . .
O25 K3 O17 116.8(3) . .
O25 K3 O19 151.4(5) . .
O25 K3 O23 58.1(3) . .
N3 Si8 C23 108.7(5) . .
N3 Si8 C26 118.0(5) . .
N3 Si8 C28 108.1(4) . .
C23 Si8 C26 107.8(6) . .
C28 Si8 C23 108.5(6) . .
C28 Si8 C26 105.5(6) . .
C59 O15 K3 109.2(6) . .
C81 O15 K3 109.2(6) . .
C81 O15 C59 113.6(9) . .
C60 O17 K3 116.0(7) . .
C63 O17 K3 119.1(7) . .
C63 O17 C60 114.1(9) . .
C64 O19 K3 110.2(8) . .
C67 O19 K3 105.3(8) . .
C67 O19 C64 111.9(10) . .
C68 O21 K3 119.1(8) . .
C68 O21 C72 111.8(10) . .
C72 O21 K3 119.0(8) . .
C73 O23 K3 111.7(9) . .
C73 O23 C78 117.6(11) . .
C78 O23 K3 117.5(7) . .
C79 O25 K3 118.2(8) . .
C80 O25 K3 119.4(7) . .
C80 O25 C79 107.0(9) . .
Si7 C22 H22A 109.5 . .
Si7 C22 H22B 109.5 . .
Si7 C22 H22C 109.5 . .
H22A C22 H22B 109.5 . .
H22A C22 H22C 109.5 . .
H22B C22 H22C 109.5 . .
Si8 C23 H23A 109.5 . .
Si8 C23 H23B 109.5 . .
Si8 C23 H23C 109.5 . .
H23A C23 H23B 109.5 . .
H23A C23 H23C 109.5 . .
H23B C23 H23C 109.5 . .
Si8 C26 H26A 109.5 . .
Si8 C26 H26B 109.5 . .
Si8 C26 H26C 109.5 . .
H26A C26 H26B 109.5 . .
H26A C26 H26C 109.5 . .
H26B C26 H26C 109.5 . .
Si8 C28 H28A 109.5 . .
Si8 C28 H28B 109.5 . .
Si8 C28 H28C 109.5 . .
H28A C28 H28B 109.5 . .
H28A C28 H28C 109.5 . .
H28B C28 H28C 109.5 . .
O15 C59 H59A 110.0 . .
O15 C59 H59B 110.0 . .
O15 C59 C60 108.5(9) . .
H59A C59 H59B 108.4 . .
C60 C59 H59A 110.0 . .
C60 C59 H59B 110.0 . .
O17 C60 C59 109.6(9) . .
O17 C60 H60A 109.8 . .
O17 C60 H60B 109.8 . .
C59 C60 H60A 109.8 . .
C59 C60 H60B 109.8 . .
H60A C60 H60B 108.2 . .
O17 C63 H63A 110.0 . .
O17 C63 H63B 110.0 . .
O17 C63 C64 108.7(9) . .
H63A C63 H63B 108.3 . .
C64 C63 H63A 110.0 . .
C64 C63 H63B 110.0 . .
O19 C64 C63 108.2(10) . .
O19 C64 H64A 110.1 . .
O19 C64 H64B 110.1 . .
C63 C64 H64A 110.1 . .
C63 C64 H64B 110.1 . .
H64A C64 H64B 108.4 . .
O19 C67 H67A 110.4 . .
O19 C67 H67B 110.4 . .
O19 C67 C68 106.9(11) . .
H67A C67 H67B 108.6 . .
C68 C67 H67A 110.4 . .
C68 C67 H67B 110.4 . .
O21 C68 C67 108.5(11) . .
O21 C68 H68A 110.0 . .
O21 C68 H68B 110.0 . .
C67 C68 H68A 110.0 . .
C67 C68 H68B 110.0 . .
H68A C68 H68B 108.4 . .
O21 C72 H72A 109.9 . .
O21 C72 H72B 109.9 . .
O21 C72 C73 108.9(11) . .
H72A C72 H72B 108.3 . .
C73 C72 H72A 109.9 . .
C73 C72 H72B 109.9 . .
O23 C73 C72 109.9(12) . .
O23 C73 H73A 109.7 . .
O23 C73 H73B 109.7 . .
C72 C73 H73A 109.7 . .
C72 C73 H73B 109.7 . .
H73A C73 H73B 108.2 . .
O23 C78 H78A 109.6 . .
O23 C78 H78B 109.6 . .
O23 C78 C79 110.3(10) . .
H78A C78 H78B 108.1 . .
C79 C78 H78A 109.6 . .
C79 C78 H78B 109.6 . .
O25 C79 C78 107.3(10) . .
O25 C79 H79A 110.2 . .
O25 C79 H79B 110.2 . .
C78 C79 H79A 110.2 . .
C78 C79 H79B 110.2 . .
H79A C79 H79B 108.5 . .
O25 C80 H80A 110.1 . .
O25 C80 H80B 110.1 . .
O25 C80 C81 107.8(8) . .
H80A C80 H80B 108.5 . .
C81 C80 H80A 110.1 . .
C81 C80 H80B 110.1 . .
O15 C81 C80 107.1(9) . .
O15 C81 H81A 110.3 . .
O15 C81 H81B 110.3 . .
C80 C81 H81A 110.3 . .
C80 C81 H81B 110.3 . .
H81A C81 H81B 108.5 . .
Cl3 K4 C17 143.7(2) . 1_455
Cl4 K4 Cl3 62.08(14) . .
Cl4 K4 C17 154.2(2) . 1_455
O16 K4 Cl3 75.1(3) . .
O16 K4 Cl4 137.1(3) . .
O16 K4 C17 68.6(3) . 1_455
O16 K4 O20 112.8(3) . .
O16 K4 O24 111.2(4) . .
O18 K4 Cl3 83.1(3) . .
O18 K4 Cl4 115.0(3) . .
O18 K4 C17 77.4(3) . 1_455
O18 K4 O16 59.1(3) . .
O18 K4 O20 58.7(3) . .
O18 K4 O24 150.2(5) . .
O20 K4 Cl3 118.8(3) . .
O20 K4 Cl4 91.3(3) . .
O20 K4 C17 75.7(3) . 1_455
O22 K4 Cl3 131.1(4) . .
O22 K4 Cl4 69.1(4) . .
O22 K4 C17 85.1(4) . 1_455
O22 K4 O16 153.7(5) . .
O22 K4 O18 117.0(3) . .
O22 K4 O20 58.4(3) . .
O22 K4 O24 57.8(3) . .
O22 K4 O26 116.2(3) . .
O24 K4 Cl3 123.6(4) . .
O24 K4 Cl4 91.3(4) . .
O24 K4 C17 72.9(4) . 1_455
O24 K4 O20 109.8(3) . .
O26 K4 Cl3 86.0(3) . .
O26 K4 Cl4 112.9(4) . .
O26 K4 C17 76.6(4) . 1_455
O26 K4 O16 58.5(3) . .
O26 K4 O18 117.4(3) . .
O26 K4 O20 152.2(5) . .
O26 K4 O24 58.4(3) . .
N3 Si9 C24 120.3(5) . .
N3 Si9 C27 109.4(5) . .
N3 Si9 C29 110.8(5) . .
C24 Si9 C27 103.0(6) . .
C24 Si9 C29 104.4(5) . .
C27 Si9 C29 108.3(6) . .
C61 O16 K4 110.2(6) . .
C83 O16 K4 108.7(6) . .
C83 O16 C61 112.4(9) . .
C62 O18 K4 115.7(7) . .
C62 O18 C65 112.5(8) . .
C65 O18 K4 116.7(6) . .
C66 O20 K4 110.4(7) . .
C69 O20 K4 104.9(7) . .
C69 O20 C66 112.4(9) . .
C70 O22 K4 120.0(7) . .
C70 O22 C74 112.7(9) . .
C74 O22 K4 120.7(8) . .
C75 O24 K4 110.5(8) . .
C76 O24 K4 109.0(7) . .
C76 O24 C75 105.7(11) . .
C77 O26 K4 119.2(7) . .
C77 O26 C82 118.1(9) . .
C82 O26 K4 118.5(7) . .
Si7 C21 H21A 109.5 . .
Si7 C21 H21B 109.5 . .
Si7 C21 H21C 109.5 . .
H21A C21 H21B 109.5 . .
H21A C21 H21C 109.5 . .
H21B C21 H21C 109.5 . .
Si9 C24 H24A 109.5 . .
Si9 C24 H24B 109.5 . .
Si9 C24 H24C 109.5 . .
H24A C24 H24B 109.5 . .
H24A C24 H24C 109.5 . .
H24B C24 H24C 109.5 . .
Si9 C27 H27A 109.5 . .
Si9 C27 H27B 109.5 . .
Si9 C27 H27C 109.5 . .
H27A C27 H27B 109.5 . .
H27A C27 H27C 109.5 . .
H27B C27 H27C 109.5 . .
Si9 C29 H29A 109.5 . .
Si9 C29 H29B 109.5 . .
Si9 C29 H29C 109.5 . .
H29A C29 H29B 109.5 . .
H29A C29 H29C 109.5 . .
H29B C29 H29C 109.5 . .
O16 C61 H61A 110.1 . .
O16 C61 H61B 110.1 . .
O16 C61 C62 107.8(9) . .
H61A C61 H61B 108.5 . .
C62 C61 H61A 110.1 . .
C62 C61 H61B 110.1 . .
O18 C62 C61 109.3(9) . .
O18 C62 H62A 109.8 . .
O18 C62 H62B 109.8 . .
C61 C62 H62A 109.8 . .
C61 C62 H62B 109.8 . .
H62A C62 H62B 108.3 . .
O18 C65 H65A 109.8 . .
O18 C65 H65B 109.8 . .
O18 C65 C66 109.5(9) . .
H65A C65 H65B 108.2 . .
C66 C65 H65A 109.8 . .
C66 C65 H65B 109.8 . .
O20 C66 C65 106.4(9) . .
O20 C66 H66A 110.5 . .
O20 C66 H66B 110.5 . .
C65 C66 H66A 110.5 . .
C65 C66 H66B 110.5 . .
H66A C66 H66B 108.6 . .
O20 C69 H69A 110.0 . .
O20 C69 H69B 110.0 . .
O20 C69 C70 108.7(9) . .
H69A C69 H69B 108.3 . .
C70 C69 H69A 110.0 . .
C70 C69 H69B 110.0 . .
O22 C70 C69 108.6(9) . .
O22 C70 H70A 110.0 . .
O22 C70 H70B 110.0 . .
C69 C70 H70A 110.0 . .
C69 C70 H70B 110.0 . .
H70A C70 H70B 108.3 . .
O22 C74 H74A 110.1 . .
O22 C74 H74B 110.1 . .
O22 C74 C75 108.2(11) . .
H74A C74 H74B 108.4 . .
C75 C74 H74A 110.1 . .
C75 C74 H74B 110.1 . .
O24 C75 C74 108.3(12) . .
O24 C75 H75A 110.0 . .
O24 C75 H75B 110.0 . .
C74 C75 H75A 110.0 . .
C74 C75 H75B 110.0 . .
H75A C75 H75B 108.4 . .
O24 C76 H76A 110.5 . .
O24 C76 H76B 110.5 . .
O24 C76 C77 106.1(10) . .
H76A C76 H76B 108.7 . .
C77 C76 H76A 110.5 . .
C77 C76 H76B 110.5 . .
O26 C77 C76 111.4(10) . .
O26 C77 H77A 109.3 . .
O26 C77 H77B 109.3 . .
C76 C77 H77A 109.3 . .
C76 C77 H77B 109.3 . .
H77A C77 H77B 108.0 . .
O26 C82 H82A 109.6 . .
O26 C82 H82B 109.6 . .
O26 C82 C83 110.5(9) . .
H82A C82 H82B 108.1 . .
C83 C82 H82A 109.6 . .
C83 C82 H82B 109.6 . .
O16 C83 C82 108.4(8) . .
O16 C83 H83A 110.0 . .
O16 C83 H83B 110.0 . .
C82 C83 H83A 110.0 . .
C82 C83 H83B 110.0 . .
H83A C83 H83B 108.4 . .

loop_
_geom_bond_atom_site_label_1
_geom_bond_atom_site_label_2
_geom_bond_distance
_geom_bond_site_symmetry_2
Fe1 Cl1 2.2701(12) .
Fe1 Cl2 2.2834(12) .
Fe1 N1 1.926(4) .
Fe1 N2 1.932(4) .
Cl1 K2 3.431(7) .
Cl1 K1 3.375(7) .
Cl2 K2 3.223(7) .
Cl2 K1 3.275(7) .
Si1 N1 1.730(4) .
Si1 C1 1.874(5) .
Si1 C2 1.848(6) .
Si1 C3 1.883(6) .
Si2 N1 1.740(4) .
Si2 C4 1.869(4) .
Si2 C5 1.856(5) .
Si2 C6 1.880(5) .
Si3 N2 1.733(4) .
Si3 C10 1.881(6) .
Si3 C11 1.866(5) .
Si3 C12 1.864(7) .
Si4 N2 1.738(4) .
Si4 C7 1.868(5) .
Si4 C8 1.871(5) .
Si4 C9 1.858(5) .
C1 H1A 0.9800 .
C1 H1B 0.9800 .
C1 H1C 0.9800 .
C2 H2A 0.9800 .
C2 H2B 0.9800 .
C2 H2C 0.9800 .
C3 H3C 0.9800 .
C3 H3A 0.9800 .
C3 H3B 0.9800 .
C4 H4A 0.9800 .
C4 H4B 0.9800 .
C4 H4C 0.9800 .
C4 K2 3.327(8) 1_655
C4 K1 3.333(8) 1_655
C5 H5A 0.9800 .
C5 H5B 0.9800 .
C5 H5C 0.9800 .
C6 H6B 0.9800 .
C6 H6A 0.9800 .
C6 H6C 0.9800 .
C7 H7A 0.9800 .
C7 H7B 0.9800 .
C7 H7C 0.9800 .
C8 H8A 0.9800 .
C8 H8B 0.9800 .
C8 H8C 0.9800 .
C9 H9A 0.9800 .
C9 H9B 0.9800 .
C9 H9C 0.9800 .
C10 H10A 0.9800 .
C10 H10B 0.9800 .
C10 H10C 0.9800 .
C11 H11A 0.9800 .
C11 H11B 0.9800 .
C11 H11C 0.9800 .
C12 H12B 0.9800 .
C12 H12C 0.9800 .
C12 H12A 0.9800 .
K2 O1 2.856(8) .
K2 O3 2.896(10) .
K2 O5 2.894(10) .
K2 O7 2.842(8) .
K2 O9 2.934(8) .
K2 O11 2.858(8) .
O1 C30 1.442(11) .
O1 C54 1.424(13) .
O3 C31 1.394(12) .
O3 C34 1.430(13) .
O5 C35 1.375(13) .
O5 C38 1.417(14) .
O7 C39 1.366(17) .
O7 C42 1.455(14) .
O9 C43 1.372(14) .
O9 C46 1.420(18) .
O11 C49 1.407(16) .
O11 C56 1.353(15) .
C30 H30A 0.9900 .
C30 H30B 0.9900 .
C30 C31 1.472(13) .
C31 H31A 0.9900 .
C31 H31B 0.9900 .
C34 H34B 0.9900 .
C34 H34A 0.9900 .
C34 C35 1.510(14) .
C35 H35A 0.9900 .
C35 H35B 0.9900 .
C38 H38A 0.9900 .
C38 H38B 0.9900 .
C38 C39 1.53(2) .
C39 H39A 0.9900 .
C39 H39B 0.9900 .
C42 H42A 0.9900 .
C42 H42B 0.9900 .
C42 C43 1.507(17) .
C43 H43B 0.9900 .
C43 H43A 0.9900 .
C46 H46A 0.9900 .
C46 H46B 0.9900 .
C46 C49 1.47(2) .
C49 H49A 0.9900 .
C49 H49B 0.9900 .
C54 H54A 0.9900 .
C54 H54B 0.9900 .
C54 C56 1.499(16) .
C56 H56A 0.9900 .
C56 H56B 0.9900 .
K1 O2 2.845(8) .
K1 O4 2.905(9) .
K1 O6 2.911(10) .
K1 O8 2.829(8) .
K1 O10 2.905(9) .
K1 O12 2.879(9) .
O2 C32 1.425(12) .
O2 C58 1.437(12) .
O4 C33 1.393(13) .
O4 C36 1.447(12) .
O6 C37 1.382(16) .
O6 C40 1.437(15) .
O8 C41 1.34(2) .
O8 C44 1.440(15) .
O10 C45 1.380(14) .
O10 C50 1.39(2) .
O12 C51 1.436(13) .
O12 C57 1.373(13) .
C32 H32A 0.9900 .
C32 H32B 0.9900 .
C32 C33 1.482(14) .
C33 H33A 0.9900 .
C33 H33B 0.9900 .
C36 H36A 0.9900 .
C36 H36B 0.9900 .
C36 C37 1.493(16) .
C37 H37A 0.9900 .
C37 H37B 0.9900 .
C40 H40A 0.9900 .
C40 H40B 0.9900 .
C40 C41 1.52(2) .
C41 H41A 0.9900 .
C41 H41B 0.9900 .
C44 H44A 0.9900 .
C44 H44B 0.9900 .
C44 C45 1.495(19) .
C45 H45A 0.9900 .
C45 H45B 0.9900 .
C50 H50A 0.9900 .
C50 H50B 0.9900 .
C50 C51 1.48(2) .
C51 H51A 0.9900 .
C51 H51B 0.9900 .
C57 H57A 0.9900 .
C57 H57B 0.9900 .
C57 C58 1.522(14) .
C58 H58A 0.9900 .
C58 H58B 0.9900 .
Fe2 Cl3 2.2625(14) .
Fe2 Cl4 2.2761(11) .
Fe2 N3 1.928(4) .
Fe2 N4 1.926(3) .
Cl3 K3 3.390(7) .
Cl3 K4 3.404(8) .
Cl4 K3 3.274(7) .
Cl4 K4 3.247(8) .
Si5 N4 1.732(4) .
Si5 C13 1.863(7) .
Si5 C14 1.864(6) .
Si5 C15 1.883(5) .
Si6 N4 1.727(4) .
Si6 C16 1.894(5) .
Si6 C17 1.880(4) .
Si6 C19 1.877(5) .
Si7 N3 1.733(4) .
Si7 C18 1.828(6) .
Si7 C20 1.873(5) .
Si7 C22 1.896(10) .
Si7 C21 1.901(10) .
N3 Si8 1.715(8) .
N3 Si9 1.780(7) .
C13 H13A 0.9800 .
C13 H13B 0.9800 .
C13 H13C 0.9800 .
C14 H14B 0.9800 .
C14 H14C 0.9800 .
C14 H14A 0.9800 .
C15 H15A 0.9800 .
C15 H15B 0.9800 .
C15 H15C 0.9800 .
C16 H16A 0.9800 .
C16 H16B 0.9800 .
C16 H16C 0.9800 .
C17 H17A 0.9800 .
C17 H17B 0.9800 .
C17 H17C 0.9800 .
C17 K3 3.419(9) 1_655
C17 K4 3.424(9) 1_655
C18 H18A 0.9800 .
C18 H18B 0.9800 .
C18 H18C 0.9800 .
C19 H19A 0.9800 .
C19 H19B 0.9800 .
C19 H19C 0.9800 .
C20 H20A 0.9800 .
C20 H20B 0.9800 .
C20 H20C 0.9800 .
K3 O15 2.876(8) .
K3 O17 2.865(9) .
K3 O19 2.950(9) .
K3 O21 2.825(8) .
K3 O23 2.869(9) .
K3 O25 2.838(9) .
Si8 C23 1.865(11) .
Si8 C26 1.865(10) .
Si8 C28 1.850(9) .
O15 C59 1.426(11) .
O15 C81 1.405(12) .
O17 C60 1.431(11) .
O17 C63 1.414(12) .
O19 C64 1.427(11) .
O19 C67 1.403(12) .
O21 C68 1.420(12) .
O21 C72 1.438(12) .
O23 C73 1.422(11) .
O23 C78 1.424(11) .
O25 C79 1.446(12) .
O25 C80 1.429(10) .
C22 H22A 0.9800 .
C22 H22B 0.9800 .
C22 H22C 0.9800 .
C23 H23A 0.9800 .
C23 H23B 0.9800 .
C23 H23C 0.9800 .
C26 H26A 0.9800 .
C26 H26B 0.9800 .
C26 H26C 0.9800 .
C28 H28A 0.9800 .
C28 H28B 0.9800 .
C28 H28C 0.9800 .
C59 H59A 0.9900 .
C59 H59B 0.9900 .
C59 C60 1.477(14) .
C60 H60A 0.9900 .
C60 H60B 0.9900 .
C63 H63A 0.9900 .
C63 H63B 0.9900 .
C63 C64 1.493(13) .
C64 H64A 0.9900 .
C64 H64B 0.9900 .
C67 H67A 0.9900 .
C67 H67B 0.9900 .
C67 C68 1.510(13) .
C68 H68A 0.9900 .
C68 H68B 0.9900 .
C72 H72A 0.9900 .
C72 H72B 0.9900 .
C72 C73 1.483(13) .
C73 H73A 0.9900 .
C73 H73B 0.9900 .
C78 H78A 0.9900 .
C78 H78B 0.9900 .
C78 C79 1.493(12) .
C79 H79A 0.9900 .
C79 H79B 0.9900 .
C80 H80A 0.9900 .
C80 H80B 0.9900 .
C80 C81 1.495(12) .
C81 H81A 0.9900 .
C81 H81B 0.9900 .
K4 C17 3.424(9) 1_455
K4 O16 2.872(8) .
K4 O18 2.855(8) .
K4 O20 2.937(9) .
K4 O22 2.829(9) .
K4 O24 2.893(9) .
K4 O26 2.831(9) .
Si9 C24 1.863(11) .
Si9 C27 1.868(10) .
Si9 C29 1.887(10) .
O16 C61 1.425(11) .
O16 C83 1.396(12) .
O18 C62 1.428(11) .
O18 C65 1.431(12) .
O20 C66 1.432(10) .
O20 C69 1.410(11) .
O22 C70 1.407(11) .
O22 C74 1.430(10) .
O24 C75 1.440(12) .
O24 C76 1.437(12) .
O26 C77 1.410(12) .
O26 C82 1.415(11) .
C21 H21A 0.9800 .
C21 H21B 0.9800 .
C21 H21C 0.9800 .
C24 H24A 0.9800 .
C24 H24B 0.9800 .
C24 H24C 0.9800 .
C27 H27A 0.9800 .
C27 H27B 0.9800 .
C27 H27C 0.9800 .
C29 H29A 0.9800 .
C29 H29B 0.9800 .
C29 H29C 0.9800 .
C61 H61A 0.9900 .
C61 H61B 0.9900 .
C61 C62 1.461(14) .
C62 H62A 0.9900 .
C62 H62B 0.9900 .
C65 H65A 0.9900 .
C65 H65B 0.9900 .
C65 C66 1.492(12) .
C66 H66A 0.9900 .
C66 H66B 0.9900 .
C69 H69A 0.9900 .
C69 H69B 0.9900 .
C69 C70 1.506(11) .
C70 H70A 0.9900 .
C70 H70B 0.9900 .
C74 H74A 0.9900 .
C74 H74B 0.9900 .
C74 C75 1.472(13) .
C75 H75A 0.9900 .
C75 H75B 0.9900 .
C76 H76A 0.9900 .
C76 H76B 0.9900 .
C76 C77 1.504(13) .
C77 H77A 0.9900 .
C77 H77B 0.9900 .
C82 H82A 0.9900 .
C82 H82B 0.9900 .
C82 C83 1.493(12) .
C83 H83A 0.9900 .
C83 H83B 0.9900 .

loop_
_twin_individual_id
_twin_individual_mass_fraction_refined
1 0.359(14)
2 0.139(4)
3 0.502(13)
